data_4122459
loop_
_publ_author_name
'Li, Feng'
'Sevov, Slavi C.'

_publ_section_title
;
 Synthesis, structures, and solution dynamics of tetrasubstituted
 nine-atom germanium deltahedral clusters.
;
_journal_issue 34
_journal_name_full 'Journal of the American Chemical Society'
_journal_page_first 12056
_journal_page_last 12063
_journal_paper_doi 10.1021/ja505826x
_journal_volume 136
_journal_year 2014
_chemical_formula_moiety 'C39 H108 Ge9 Si12 Sn'
_chemical_formula_sum 'C39 H108 Ge9 Si12 Sn'
_chemical_formula_weight 1686.78
_chemical_name_systematic
; 
 ? 
;
_space_group_IT_number 148
_symmetry_cell_setting rhombohedral
_symmetry_space_group_name_Hall '-R 3'
_symmetry_space_group_name_H-M 'R -3 :H'
_atom_sites_solution_hydrogens geom
_atom_sites_solution_primary direct
_atom_sites_solution_secondary difmap
_audit_creation_method SHELXL-97
_cell_angle_alpha 90.00
_cell_angle_beta 90.00
_cell_angle_gamma 120.00
_cell_formula_units_Z 42
_cell_length_a 64.496(14)
_cell_length_b 64.496(14)
_cell_length_c 22.031(5)
_cell_measurement_reflns_used 9823
_cell_measurement_temperature 120(2)
_cell_measurement_theta_max 26.27
_cell_measurement_theta_min 2.36
_cell_volume 79365(3)
_computing_cell_refinement 'Bruker SAINT v7.60A'
_computing_data_collection 'Bruker APEX-II v2008-6'
_computing_data_reduction 'Bruker SAINT v7.60A'
_computing_molecular_graphics SHELXL-XP
_computing_publication_material SHELXTL
_computing_structure_refinement 'SHELXL-97 (Sheldrick, 2008)'
_computing_structure_solution 'SHELXS-97 (Sheldrick, 2008)'
_diffrn_ambient_temperature 120(2)
_diffrn_detector_area_resol_mean 83.33
_diffrn_measured_fraction_theta_full 1.000
_diffrn_measured_fraction_theta_max 1.000
_diffrn_measurement_device_type 'Bruker APEX-II CCD'
_diffrn_measurement_method '\f and \w scans'
_diffrn_radiation_monochromator graphite
_diffrn_radiation_source 'fine-focus sealed tube'
_diffrn_radiation_type MoK\a
_diffrn_radiation_wavelength 0.71073
_diffrn_reflns_av_R_equivalents 0.1896
_diffrn_reflns_av_sigmaI/netI 0.1020
_diffrn_reflns_limit_h_max 76
_diffrn_reflns_limit_h_min -76
_diffrn_reflns_limit_k_max 76
_diffrn_reflns_limit_k_min -76
_diffrn_reflns_limit_l_max 26
_diffrn_reflns_limit_l_min -26
_diffrn_reflns_number 295701
_diffrn_reflns_theta_full 25.00
_diffrn_reflns_theta_max 25.00
_diffrn_reflns_theta_min 0.63
_exptl_absorpt_coefficient_mu 4.062
_exptl_absorpt_correction_T_max 0.6868
_exptl_absorpt_correction_T_min 0.2933
_exptl_absorpt_correction_type empirical
_exptl_absorpt_process_details 'Sheldrick, 2008'
_exptl_crystal_colour Black-reddish
_exptl_crystal_density_diffrn 1.482
_exptl_crystal_density_method 'not measured'
_exptl_crystal_description Needle
_exptl_crystal_F_000 35616
_exptl_crystal_size_max 0.40
_exptl_crystal_size_mid 0.15
_exptl_crystal_size_min 0.10
_refine_diff_density_max 4.621
_refine_diff_density_min -1.706
_refine_diff_density_rms 0.298
_refine_ls_extinction_method none
_refine_ls_goodness_of_fit_ref 0.949
_refine_ls_hydrogen_treatment constr
_refine_ls_matrix_type full
_refine_ls_number_parameters 1282
_refine_ls_number_reflns 31076
_refine_ls_number_restraints 234
_refine_ls_restrained_S_all 0.948
_refine_ls_R_factor_all 0.2022
_refine_ls_R_factor_gt 0.1028
_refine_ls_shift/su_max 0.001
_refine_ls_shift/su_mean 0.000
_refine_ls_structure_factor_coef Fsqd
_refine_ls_weighting_details 'calc w=1/[\s^2^(Fo^2^)+(0.1339P)^2^+6161.0615P] where P=(Fo^2^+2Fc^2^)/3'
_refine_ls_weighting_scheme calc
_refine_ls_wR_factor_gt 0.2420
_refine_ls_wR_factor_ref 0.2883
_reflns_number_gt 16020
_reflns_number_total 31076
_reflns_threshold_expression >2sigma(I)
_cod_data_source_file ja505826x_si_004.cif
_cod_data_source_block mo_lf041_0m
_cod_depositor_comments
;
The following automatic conversions were performed:

'_symmetry_cell_setting' value 'Rhombohedral' changed to
'rhombohedral' according to
/usr/data/users/saulius/crontab/automatic-downloads/rss-feeds/ACS/lib/dictionaries/cif_core.dic
dictionary named 'cif_core.dic' version 2.4.2 from 2011-04-26.

Automatic conversion script
Id: cif_fix_values 2281 2013-09-26 08:29:07Z andrius 

 Adding full bibliography for 4122457--4122459.cif.
;
_cod_original_cell_volume 79366(29)
_cod_original_sg_symbol_H-M R-3
_cod_database_code 4122459

loop_
_symmetry_equiv_pos_as_xyz
'x, y, z'
'-y, x-y, z'
'-x+y, -x, z'
'x+2/3, y+1/3, z+1/3'
'-y+2/3, x-y+1/3, z+1/3'
'-x+y+2/3, -x+1/3, z+1/3'
'x+1/3, y+2/3, z+2/3'
'-y+1/3, x-y+2/3, z+2/3'
'-x+y+1/3, -x+2/3, z+2/3'
'-x, -y, -z'
'y, -x+y, -z'
'x-y, x, -z'
'-x+2/3, -y+1/3, -z+1/3'
'y+2/3, -x+y+1/3, -z+1/3'
'x-y+2/3, x+1/3, -z+1/3'
'-x+1/3, -y+2/3, -z+2/3'
'y+1/3, -x+y+2/3, -z+2/3'
'x-y+1/3, x+2/3, -z+2/3'

loop_
_atom_site_label
_atom_site_type_symbol
_atom_site_fract_x
_atom_site_fract_y
_atom_site_fract_z
_atom_site_U_iso_or_equiv
_atom_site_adp_type
_atom_site_occupancy
_atom_site_symmetry_multiplicity
_atom_site_calc_flag
_atom_site_refinement_flags
Sn1 Sn 0.430719(19) 0.144102(19) 0.13121(4) 0.0351(3) Uani 1 1 d .
Ge1 Ge 0.42550(3) 0.15343(3) 0.24718(7) 0.0326(4) Uani 1 1 d .
Ge2 Ge 0.45788(3) 0.14031(3) 0.27172(7) 0.0298(4) Uani 1 1 d .
Ge3 Ge 0.40733(3) 0.10696(3) 0.27205(7) 0.0300(4) Uani 1 1 d .
Ge4 Ge 0.42401(3) 0.16020(3) 0.41209(6) 0.0272(3) Uani 1 1 d .
Ge5 Ge 0.45615(3) 0.14579(3) 0.40920(6) 0.0261(3) Uani 1 1 d .
Ge6 Ge 0.40652(3) 0.11292(3) 0.40886(6) 0.0248(3) Uani 1 1 d .
Ge7 Ge 0.39508(3) 0.13420(3) 0.32832(6) 0.0268(3) Uani 1 1 d .
Ge8 Ge 0.45572(3) 0.17424(3) 0.32810(6) 0.0264(3) Uani 1 1 d .
Ge9 Ge 0.43662(3) 0.10754(3) 0.34795(7) 0.0295(4) Uani 1 1 d .
Si1 Si 0.35390(7) 0.12235(7) 0.31799(17) 0.0289(9) Uani 1 1 d .
Si2 Si 0.33083(8) 0.08036(8) 0.3058(2) 0.0391(10) Uani 1 1 d .
Si3 Si 0.34422(9) 0.13511(9) 0.4075(2) 0.0465(12) Uani 1 1 d .
Si4 Si 0.35157(8) 0.14423(8) 0.23581(18) 0.0346(10) Uani 1 1 d .
Si5 Si 0.48970(7) 0.21320(7) 0.31838(17) 0.0281(9) Uani 1 1 d .
Si6 Si 0.52384(8) 0.21062(8) 0.2974(2) 0.0460(12) Uani 1 1 d .
Si7 Si 0.48033(9) 0.23348(8) 0.24387(19) 0.0418(11) Uani 1 1 d .
Si8 Si 0.49343(9) 0.23267(8) 0.4114(2) 0.0447(12) Uani 1 1 d .
Si9 Si 0.44306(7) 0.07439(7) 0.34785(18) 0.0287(9) Uani 1 1 d .
Si10 Si 0.46291(10) 0.07669(10) 0.4386(2) 0.0538(13) Uani 1 1 d .
Si11 Si 0.40577(9) 0.03929(8) 0.3430(2) 0.0527(13) Uani 1 1 d .
Si12 Si 0.46666(8) 0.07853(8) 0.2616(2) 0.0395(11) Uani 1 1 d U
C1 C 0.4149(3) 0.1606(3) 0.0772(8) 0.049(4) Uani 1 1 d U
H1A H 0.4205 0.1621 0.0348 0.059 Uiso 1 1 calc R
H1B H 0.3973 0.1500 0.0771 0.059 Uiso 1 1 calc R
C2 C 0.4206(3) 0.1853(3) 0.0995(8) 0.050(4) Uani 1 1 d U
H2A H 0.4382 0.1963 0.0982 0.060 Uiso 1 1 calc R
H2B H 0.4154 0.1841 0.1423 0.060 Uiso 1 1 calc R
C3 C 0.4084(3) 0.1957(3) 0.0613(8) 0.054(5) Uani 1 1 d U
H3A H 0.4138 0.1970 0.0186 0.064 Uiso 1 1 calc R
H3B H 0.3909 0.1848 0.0625 0.064 Uiso 1 1 calc R
C4 C 0.4141(4) 0.2200(3) 0.0835(9) 0.069(6) Uani 1 1 d U
H4A H 0.4061 0.2263 0.0574 0.103 Uiso 1 1 calc R
H4B H 0.4314 0.2310 0.0823 0.103 Uiso 1 1 calc R
H4C H 0.4083 0.2188 0.1253 0.103 Uiso 1 1 calc R
C5 C 0.4135(3) 0.1069(3) 0.1039(7) 0.042(4) Uani 1 1 d U
H5A H 0.4184 0.1060 0.0618 0.051 Uiso 1 1 calc R
H5B H 0.4192 0.0984 0.1304 0.051 Uiso 1 1 calc R
C6 C 0.3865(3) 0.0944(3) 0.1072(7) 0.036(4) Uani 1 1 d U
H6A H 0.3807 0.1017 0.0770 0.043 Uiso 1 1 calc R
H6B H 0.3818 0.0970 0.1479 0.043 Uiso 1 1 calc R
C7 C 0.3743(3) 0.0672(3) 0.0951(7) 0.049(4) Uani 1 1 d U
H7A H 0.3807 0.0600 0.1239 0.058 Uiso 1 1 calc R
H7B H 0.3569 0.0599 0.1024 0.058 Uiso 1 1 calc R
C8 C 0.3783(3) 0.0618(3) 0.0317(7) 0.049(4) Uani 1 1 d U
H8A H 0.3705 0.0444 0.0262 0.074 Uiso 1 1 calc R
H8B H 0.3956 0.0690 0.0243 0.074 Uiso 1 1 calc R
H8C H 0.3716 0.0684 0.0030 0.074 Uiso 1 1 calc R
C9 C 0.4680(3) 0.1602(3) 0.1037(8) 0.050(4) Uani 1 1 d U
H9A H 0.4693 0.1658 0.0613 0.060 Uiso 1 1 calc R
H9B H 0.4775 0.1745 0.1292 0.060 Uiso 1 1 calc R
C10 C 0.4789(3) 0.1452(3) 0.1073(8) 0.046(4) Uani 1 1 d U
H10A H 0.4689 0.1303 0.0841 0.056 Uiso 1 1 calc R
H10B H 0.4788 0.1406 0.1502 0.056 Uiso 1 1 calc R
C11 C 0.5046(3) 0.1569(4) 0.0832(9) 0.063(5) Uani 1 1 d U
H11A H 0.5041 0.1547 0.0386 0.076 Uiso 1 1 calc R
H11B H 0.5127 0.1743 0.0915 0.076 Uiso 1 1 calc R
C12 C 0.5182(6) 0.1473(6) 0.1098(14) 0.146(12) Uani 1 1 d U
H12A H 0.5344 0.1553 0.0927 0.220 Uiso 1 1 calc R
H12B H 0.5104 0.1301 0.1012 0.220 Uiso 1 1 calc R
H12C H 0.5191 0.1498 0.1538 0.220 Uiso 1 1 calc R
C13 C 0.2985(3) 0.0713(3) 0.3141(11) 0.077(7) Uani 1 1 d .
H13A H 0.2886 0.0539 0.3092 0.115 Uiso 1 1 calc R
H13B H 0.2941 0.0793 0.2831 0.115 Uiso 1 1 calc R
H13C H 0.2958 0.0759 0.3545 0.115 Uiso 1 1 calc R
C14 C 0.3347(4) 0.0710(3) 0.2283(8) 0.067(6) Uani 1 1 d .
H14A H 0.3249 0.0536 0.2246 0.100 Uiso 1 1 calc R
H14B H 0.3515 0.0760 0.2218 0.100 Uiso 1 1 calc R
H14C H 0.3295 0.0786 0.1978 0.100 Uiso 1 1 calc R
C15 C 0.3403(3) 0.0656(3) 0.3649(9) 0.059(5) Uani 1 1 d .
H15A H 0.3308 0.0482 0.3603 0.089 Uiso 1 1 calc R
H15B H 0.3376 0.0701 0.4055 0.089 Uiso 1 1 calc R
H15C H 0.3573 0.0709 0.3598 0.089 Uiso 1 1 calc R
C16 C 0.3635(4) 0.1682(3) 0.4145(9) 0.068(6) Uani 1 1 d .
H16A H 0.3594 0.1736 0.4520 0.102 Uiso 1 1 calc R
H16B H 0.3608 0.1759 0.3796 0.102 Uiso 1 1 calc R
H16C H 0.3803 0.1724 0.4157 0.102 Uiso 1 1 calc R
C17 C 0.3122(3) 0.1275(4) 0.4032(9) 0.062(5) Uani 1 1 d .
H17A H 0.3079 0.1328 0.4405 0.093 Uiso 1 1 calc R
H17B H 0.3019 0.1102 0.3986 0.093 Uiso 1 1 calc R
H17C H 0.3100 0.1357 0.3683 0.093 Uiso 1 1 calc R
C18 C 0.3478(4) 0.1201(4) 0.4755(7) 0.084(8) Uani 1 1 d .
H18A H 0.3436 0.1259 0.5120 0.127 Uiso 1 1 calc R
H18B H 0.3645 0.1238 0.4784 0.127 Uiso 1 1 calc R
H18C H 0.3373 0.1028 0.4719 0.127 Uiso 1 1 calc R
C19 C 0.3748(3) 0.1759(3) 0.2441(8) 0.056(5) Uani 1 1 d .
H19A H 0.3739 0.1851 0.2099 0.084 Uiso 1 1 calc R
H19B H 0.3906 0.1772 0.2446 0.084 Uiso 1 1 calc R
H19C H 0.3723 0.1822 0.2821 0.084 Uiso 1 1 calc R
C20 C 0.3570(4) 0.1334(4) 0.1637(8) 0.074(6) Uani 1 1 d .
H20A H 0.3559 0.1427 0.1300 0.111 Uiso 1 1 calc R
H20B H 0.3449 0.1164 0.1583 0.111 Uiso 1 1 calc R
H20C H 0.3730 0.1351 0.1643 0.111 Uiso 1 1 calc R
C21 C 0.3213(3) 0.1409(4) 0.2335(8) 0.069(6) Uani 1 1 d .
H21A H 0.3203 0.1500 0.1992 0.103 Uiso 1 1 calc R
H21B H 0.3184 0.1470 0.2714 0.103 Uiso 1 1 calc R
H21C H 0.3093 0.1239 0.2287 0.103 Uiso 1 1 calc R
C22 C 0.5494(3) 0.2408(3) 0.2874(8) 0.056(5) Uani 1 1 d .
H22A H 0.5638 0.2399 0.2786 0.084 Uiso 1 1 calc R
H22B H 0.5518 0.2501 0.3247 0.084 Uiso 1 1 calc R
H22C H 0.5462 0.2487 0.2537 0.084 Uiso 1 1 calc R
C23 C 0.5288(4) 0.1955(5) 0.3638(12) 0.108(9) Uani 1 1 d .
H23A H 0.5430 0.1941 0.3566 0.162 Uiso 1 1 calc R
H23B H 0.5148 0.1795 0.3691 0.162 Uiso 1 1 calc R
H23C H 0.5312 0.2050 0.4005 0.162 Uiso 1 1 calc R
C24 C 0.5212(4) 0.1940(4) 0.2270(11) 0.094(8) Uani 1 1 d U
H24A H 0.5359 0.1934 0.2205 0.141 Uiso 1 1 calc R
H24B H 0.5186 0.2021 0.1926 0.141 Uiso 1 1 calc R
H24C H 0.5076 0.1777 0.2305 0.141 Uiso 1 1 calc R
C25 C 0.4987(4) 0.2666(3) 0.2547(8) 0.063(5) Uani 1 1 d .
H25A H 0.4946 0.2747 0.2234 0.094 Uiso 1 1 calc R
H25B H 0.5157 0.2716 0.2515 0.094 Uiso 1 1 calc R
H25C H 0.4955 0.2708 0.2949 0.094 Uiso 1 1 calc R
C26 C 0.4860(4) 0.2259(4) 0.1660(7) 0.070(6) Uani 1 1 d .
H26A H 0.4819 0.2345 0.1358 0.105 Uiso 1 1 calc R
H26B H 0.4760 0.2086 0.1593 0.105 Uiso 1 1 calc R
H26C H 0.5029 0.2306 0.1620 0.105 Uiso 1 1 calc R
C27 C 0.4481(3) 0.2246(3) 0.2499(9) 0.061(5) Uani 1 1 d .
H27A H 0.4442 0.2330 0.2189 0.092 Uiso 1 1 calc R
H27B H 0.4449 0.2288 0.2902 0.092 Uiso 1 1 calc R
H27C H 0.4382 0.2073 0.2437 0.092 Uiso 1 1 calc R
C28 C 0.5224(3) 0.2615(3) 0.4111(8) 0.068(6) Uani 1 1 d .
H28A H 0.5243 0.2699 0.4496 0.102 Uiso 1 1 calc R
H28B H 0.5225 0.2715 0.3775 0.102 Uiso 1 1 calc R
H28C H 0.5356 0.2583 0.4061 0.102 Uiso 1 1 calc R
C29 C 0.4687(4) 0.2391(4) 0.4197(9) 0.075(6) Uani 1 1 d .
H29A H 0.4703 0.2472 0.4586 0.113 Uiso 1 1 calc R
H29B H 0.4534 0.2240 0.4187 0.113 Uiso 1 1 calc R
H29C H 0.4693 0.2494 0.3864 0.113 Uiso 1 1 calc R
C30 C 0.4929(4) 0.2146(3) 0.4769(8) 0.071(6) Uani 1 1 d .
H30A H 0.4945 0.2233 0.5145 0.106 Uiso 1 1 calc R
H30B H 0.5062 0.2114 0.4736 0.106 Uiso 1 1 calc R
H30C H 0.4777 0.1994 0.4773 0.106 Uiso 1 1 calc R
C31 C 0.4919(3) 0.1055(4) 0.4408(9) 0.086(8) Uani 1 1 d .
H31A H 0.5003 0.1065 0.4787 0.129 Uiso 1 1 calc R
H31B H 0.4889 0.1189 0.4384 0.129 Uiso 1 1 calc R
H31C H 0.5019 0.1062 0.4063 0.129 Uiso 1 1 calc R
C32 C 0.4441(4) 0.0761(4) 0.5046(8) 0.087(8) Uani 1 1 d .
H32A H 0.4525 0.0771 0.5426 0.130 Uiso 1 1 calc R
H32B H 0.4287 0.0612 0.5038 0.130 Uiso 1 1 calc R
H32C H 0.4415 0.0898 0.5017 0.130 Uiso 1 1 calc R
C33 C 0.4692(5) 0.0519(5) 0.4442(13) 0.128(10) Uani 1 1 d U
H33A H 0.4775 0.0532 0.4826 0.192 Uiso 1 1 calc R
H33B H 0.4794 0.0527 0.4102 0.192 Uiso 1 1 calc R
H33C H 0.4542 0.0366 0.4429 0.192 Uiso 1 1 calc R
C34 C 0.3868(3) 0.0377(4) 0.4073(9) 0.071(6) Uani 1 1 d .
H34A H 0.3713 0.0229 0.4047 0.107 Uiso 1 1 calc R
H34B H 0.3843 0.0515 0.4059 0.107 Uiso 1 1 calc R
H34C H 0.3947 0.0380 0.4455 0.107 Uiso 1 1 calc R
C35 C 0.3902(4) 0.0367(5) 0.2719(10) 0.118(9) Uani 1 1 d U
H35A H 0.3747 0.0217 0.2719 0.176 Uiso 1 1 calc R
H35B H 0.3999 0.0366 0.2378 0.176 Uiso 1 1 calc R
H35C H 0.3875 0.0503 0.2677 0.176 Uiso 1 1 calc R
C36 C 0.4111(5) 0.0142(4) 0.3484(14) 0.119(9) Uani 1 1 d U
H36A H 0.3958 -0.0008 0.3466 0.179 Uiso 1 1 calc R
H36B H 0.4191 0.0151 0.3869 0.179 Uiso 1 1 calc R
H36C H 0.4213 0.0149 0.3146 0.179 Uiso 1 1 calc R
C37 C 0.4961(3) 0.1061(3) 0.2669(10) 0.075(7) Uani 1 1 d .
H37A H 0.5057 0.1075 0.2309 0.113 Uiso 1 1 calc R
H37B H 0.5045 0.1054 0.3033 0.113 Uiso 1 1 calc R
H37C H 0.4939 0.1200 0.2695 0.113 Uiso 1 1 calc R
C38 C 0.4707(4) 0.0518(4) 0.2584(9) 0.077(7) Uani 1 1 d .
H38A H 0.4805 0.0530 0.2229 0.115 Uiso 1 1 calc R
H38B H 0.4551 0.0372 0.2552 0.115 Uiso 1 1 calc R
H38C H 0.4788 0.0511 0.2954 0.115 Uiso 1 1 calc R
C39 C 0.4510(3) 0.0795(4) 0.1913(7) 0.064(6) Uani 1 1 d .
H39A H 0.4609 0.0812 0.1558 0.097 Uiso 1 1 calc R
H39B H 0.4483 0.0931 0.1933 0.097 Uiso 1 1 calc R
H39C H 0.4356 0.0646 0.1879 0.097 Uiso 1 1 calc R
Sn2 Sn 0.43084(2) 0.14375(2) 0.88397(5) 0.0426(3) Uani 1 1 d .
Ge10 Ge 0.43376(3) 0.12689(3) 0.76889(7) 0.0401(4) Uani 1 1 d .
Ge11 Ge 0.45266(3) 0.17534(3) 0.75285(7) 0.0353(4) Uani 1 1 d .
Ge12 Ge 0.40230(3) 0.14353(3) 0.75872(7) 0.0360(4) Uani 1 1 d .
Ge13 Ge 0.43219(3) 0.12383(3) 0.60866(7) 0.0299(4) Uani 1 1 d .
Ge14 Ge 0.45054(3) 0.17142(3) 0.61215(6) 0.0281(4) Uani 1 1 d .
Ge15 Ge 0.40163(3) 0.14012(3) 0.61444(7) 0.0301(4) Uani 1 1 d .
Ge16 Ge 0.40070(3) 0.11044(3) 0.69369(6) 0.0284(4) Uani 1 1 d .
Ge17 Ge 0.46340(3) 0.14977(3) 0.68812(7) 0.0293(4) Uani 1 1 d .
Ge18 Ge 0.42257(3) 0.17632(3) 0.68334(7) 0.0349(4) Uani 1 1 d .
Si13 Si 0.36482(7) 0.07287(7) 0.70389(16) 0.0262(9) Uani 1 1 d .
Si14 Si 0.35956(8) 0.05469(7) 0.60853(17) 0.0335(10) Uani 1 1 d .
Si15 Si 0.37087(8) 0.04990(7) 0.77672(18) 0.0372(10) Uani 1 1 d .
Si16 Si 0.33337(8) 0.07977(8) 0.7300(2) 0.0381(10) Uani 1 1 d .
Si17 Si 0.50360(7) 0.15788(7) 0.69454(17) 0.0303(9) Uani 1 1 d .
Si18 Si 0.49989(8) 0.12018(8) 0.7091(2) 0.0435(11) Uani 1 1 d .
Si19 Si 0.52190(8) 0.17499(9) 0.60114(19) 0.0430(11) Uani 1 1 d .
Si20 Si 0.52519(8) 0.18488(9) 0.7727(2) 0.0476(12) Uani 1 1 d .
Si21 Si 0.41809(7) 0.21041(7) 0.69009(19) 0.0327(9) Uani 1 1 d .
Si22 Si 0.45706(8) 0.24317(8) 0.7038(2) 0.0421(11) Uani 1 1 d .
Si23 Si 0.40107(8) 0.21298(9) 0.5989(2) 0.0445(11) Uani 1 1 d .
Si24 Si 0.39297(8) 0.20493(8) 0.77239(19) 0.0353(10) Uani 1 1 d .
C40 C 0.4498(3) 0.1813(3) 0.9130(8) 0.047(4) Uani 1 1 d U
H40A H 0.4462 0.1908 0.8840 0.056 Uiso 1 1 calc R
H40B H 0.4435 0.1824 0.9532 0.056 Uiso 1 1 calc R
C41 C 0.4758(3) 0.1921(3) 0.9175(8) 0.053(5) Uani 1 1 d U
H41A H 0.4818 0.1900 0.8780 0.064 Uiso 1 1 calc R
H41B H 0.4793 0.1831 0.9482 0.064 Uiso 1 1 calc R
C42 C 0.4899(3) 0.2188(3) 0.9343(8) 0.062(5) Uani 1 1 d U
H42A H 0.5073 0.2247 0.9306 0.074 Uiso 1 1 calc R
H42B H 0.4858 0.2281 0.9057 0.074 Uiso 1 1 calc R
C43 C 0.4843(3) 0.2226(3) 0.9974(9) 0.068(6) Uani 1 1 d U
H43A H 0.4935 0.2397 1.0073 0.103 Uiso 1 1 calc R
H43B H 0.4886 0.2136 1.0257 0.103 Uiso 1 1 calc R
H43C H 0.4671 0.2170 1.0008 0.103 Uiso 1 1 calc R
C44 C 0.4484(3) 0.1275(3) 0.9277(8) 0.059(5) Uani 1 1 d U
H44A H 0.4651 0.1352 0.9130 0.070 Uiso 1 1 calc R
H44B H 0.4489 0.1307 0.9719 0.070 Uiso 1 1 calc R
C45 C 0.4369(3) 0.1009(3) 0.9181(7) 0.044(4) Uani 1 1 d U
H45A H 0.4200 0.0934 0.9313 0.053 Uiso 1 1 calc R
H45B H 0.4368 0.0980 0.8740 0.053 Uiso 1 1 calc R
C46 C 0.4480(4) 0.0882(3) 0.9496(9) 0.067(5) Uani 1 1 d U
H46A H 0.4454 0.0884 0.9939 0.080 Uiso 1 1 calc R
H46B H 0.4654 0.0971 0.9420 0.080 Uiso 1 1 calc R
C47 C 0.4379(4) 0.0627(4) 0.9292(10) 0.081(7) Uani 1 1 d U
H47A H 0.4457 0.0553 0.9517 0.122 Uiso 1 1 calc R
H47B H 0.4408 0.0624 0.8856 0.122 Uiso 1 1 calc R
H47C H 0.4206 0.0537 0.9369 0.122 Uiso 1 1 calc R
C48 C 0.3958(3) 0.1265(3) 0.9224(7) 0.044(4) Uani 1 1 d U
H48A H 0.3885 0.1104 0.9364 0.053 Uiso 1 1 calc R
H48B H 0.4027 0.1326 0.9615 0.053 Uiso 1 1 d R
C49 C 0.3829(3) 0.1406(3) 0.9266(7) 0.037(4) Uani 1 1 d U
H49A H 0.3796 0.1440 0.8851 0.044 Uiso 1 1 calc R
H49B H 0.3936 0.1561 0.9466 0.044 Uiso 1 1 calc R
C50 C 0.3597(3) 0.1282(3) 0.9611(8) 0.048(4) Uani 1 1 d U
H50A H 0.3494 0.1122 0.9430 0.058 Uiso 1 1 calc R
H50B H 0.3631 0.1258 1.0036 0.058 Uiso 1 1 calc R
C51 C 0.3461(3) 0.1415(4) 0.9616(10) 0.069(6) Uani 1 1 d U
H51A H 0.3312 0.1323 0.9844 0.103 Uiso 1 1 calc R
H51B H 0.3424 0.1438 0.9198 0.103 Uiso 1 1 calc R
H51C H 0.3559 0.1572 0.9809 0.103 Uiso 1 1 calc R
C52 C 0.4015(3) 0.0538(3) 0.7686(8) 0.051(5) Uani 1 1 d .
H52A H 0.4037 0.0441 0.7993 0.077 Uiso 1 1 calc R
H52B H 0.4135 0.0707 0.7743 0.077 Uiso 1 1 calc R
H52C H 0.4032 0.0486 0.7280 0.077 Uiso 1 1 calc R
C53 C 0.3689(4) 0.0595(3) 0.8542(7) 0.055(5) Uani 1 1 d .
H53A H 0.3715 0.0496 0.8837 0.082 Uiso 1 1 calc R
H53B H 0.3530 0.0576 0.8605 0.082 Uiso 1 1 calc R
H53C H 0.3812 0.0763 0.8596 0.082 Uiso 1 1 calc R
C54 C 0.3476(3) 0.0176(3) 0.7666(8) 0.058(5) Uani 1 1 d .
H54A H 0.3500 0.0079 0.7969 0.087 Uiso 1 1 calc R
H54B H 0.3489 0.0124 0.7258 0.087 Uiso 1 1 calc R
H54C H 0.3316 0.0157 0.7719 0.087 Uiso 1 1 calc R
C55 C 0.3843(3) 0.0483(3) 0.5954(7) 0.050(4) Uani 1 1 d .
H55A H 0.3823 0.0407 0.5556 0.075 Uiso 1 1 calc R
H55B H 0.3840 0.0375 0.6271 0.075 Uiso 1 1 calc R
H55C H 0.3997 0.0633 0.5966 0.075 Uiso 1 1 calc R
C56 C 0.3310(3) 0.0254(3) 0.6076(8) 0.071(6) Uani 1 1 d .
H56A H 0.3289 0.0179 0.5677 0.107 Uiso 1 1 calc R
H56B H 0.3176 0.0280 0.6159 0.107 Uiso 1 1 calc R
H56C H 0.3316 0.0149 0.6389 0.107 Uiso 1 1 calc R
C57 C 0.3599(4) 0.0744(4) 0.5449(8) 0.069(6) Uani 1 1 d .
H57A H 0.3577 0.0662 0.5060 0.104 Uiso 1 1 calc R
H57B H 0.3753 0.0894 0.5447 0.104 Uiso 1 1 calc R
H57C H 0.3469 0.0779 0.5509 0.104 Uiso 1 1 calc R
C58 C 0.3383(3) 0.0948(3) 0.8054(8) 0.059(5) Uani 1 1 d .
H58A H 0.3249 0.0973 0.8145 0.088 Uiso 1 1 calc R
H58B H 0.3532 0.1103 0.8043 0.088 Uiso 1 1 calc R
H58C H 0.3395 0.0847 0.8368 0.088 Uiso 1 1 calc R
C59 C 0.3306(3) 0.0988(3) 0.6698(8) 0.058(5) Uani 1 1 d .
H59A H 0.3175 0.1017 0.6803 0.087 Uiso 1 1 calc R
H59B H 0.3271 0.0905 0.6306 0.087 Uiso 1 1 calc R
H59C H 0.3456 0.1141 0.6669 0.087 Uiso 1 1 calc R
C60 C 0.3054(3) 0.0502(3) 0.7381(8) 0.052(5) Uani 1 1 d .
H60A H 0.2921 0.0528 0.7490 0.079 Uiso 1 1 calc R
H60B H 0.3076 0.0409 0.7701 0.079 Uiso 1 1 calc R
H60C H 0.3018 0.0415 0.6996 0.079 Uiso 1 1 calc R
C61 C 0.4813(4) 0.1048(3) 0.7774(9) 0.066(6) Uani 1 1 d .
H61A H 0.4801 0.0891 0.7822 0.100 Uiso 1 1 calc R
H61B H 0.4652 0.1027 0.7721 0.100 Uiso 1 1 calc R
H61C H 0.4888 0.1146 0.8135 0.100 Uiso 1 1 calc R
C62 C 0.4846(3) 0.1017(3) 0.6410(8) 0.058(5) Uani 1 1 d .
H62A H 0.4827 0.0858 0.6457 0.088 Uiso 1 1 calc R
H62B H 0.4942 0.1094 0.6048 0.088 Uiso 1 1 calc R
H62C H 0.4688 0.1003 0.6367 0.088 Uiso 1 1 calc R
C63 C 0.5298(3) 0.1233(4) 0.7190(9) 0.070(6) Uani 1 1 d .
H63A H 0.5281 0.1075 0.7252 0.105 Uiso 1 1 calc R
H63B H 0.5377 0.1334 0.7545 0.105 Uiso 1 1 calc R
H63C H 0.5395 0.1307 0.6827 0.105 Uiso 1 1 calc R
C64 C 0.5302(4) 0.2072(3) 0.6009(7) 0.074(7) Uani 1 1 d .
H64A H 0.5378 0.2145 0.5622 0.111 Uiso 1 1 calc R
H64B H 0.5413 0.2155 0.6343 0.111 Uiso 1 1 calc R
H64C H 0.5157 0.2084 0.6063 0.111 Uiso 1 1 calc R
C65 C 0.5490(3) 0.1721(4) 0.5911(8) 0.070(6) Uani 1 1 d .
H65A H 0.5566 0.1792 0.5522 0.105 Uiso 1 1 calc R
H65B H 0.5444 0.1551 0.5916 0.105 Uiso 1 1 calc R
H65C H 0.5603 0.1805 0.6242 0.105 Uiso 1 1 calc R
C66 C 0.5013(3) 0.1592(3) 0.5359(7) 0.056(5) Uani 1 1 d .
H66A H 0.5094 0.1667 0.4977 0.084 Uiso 1 1 calc R
H66B H 0.4868 0.1604 0.5399 0.084 Uiso 1 1 calc R
H66C H 0.4970 0.1423 0.5360 0.084 Uiso 1 1 calc R
C67 C 0.5202(3) 0.2113(3) 0.7736(8) 0.057(5) Uani 1 1 d .
H67A H 0.5294 0.2221 0.8067 0.086 Uiso 1 1 calc R
H67B H 0.5031 0.2056 0.7796 0.086 Uiso 1 1 calc R
H67C H 0.5254 0.2198 0.7348 0.086 Uiso 1 1 calc R
C68 C 0.5159(3) 0.1692(4) 0.8470(6) 0.063(6) Uani 1 1 d .
H68A H 0.5250 0.1805 0.8797 0.095 Uiso 1 1 calc R
H68B H 0.5192 0.1559 0.8474 0.095 Uiso 1 1 calc R
H68C H 0.4988 0.1630 0.8531 0.095 Uiso 1 1 calc R
C69 C 0.5575(3) 0.1960(4) 0.7595(8) 0.074(6) Uani 1 1 d .
H69A H 0.5669 0.2072 0.7917 0.112 Uiso 1 1 calc R
H69B H 0.5622 0.2041 0.7201 0.112 Uiso 1 1 calc R
H69C H 0.5604 0.1824 0.7597 0.112 Uiso 1 1 calc R
C70 C 0.4760(3) 0.2443(4) 0.6391(10) 0.084(7) Uani 1 1 d U
H70A H 0.4922 0.2579 0.6444 0.127 Uiso 1 1 calc R
H70B H 0.4692 0.2463 0.6012 0.127 Uiso 1 1 calc R
H70C H 0.4765 0.2294 0.6375 0.127 Uiso 1 1 calc R
C71 C 0.4712(4) 0.2416(3) 0.7751(10) 0.080(7) Uani 1 1 d .
H71A H 0.4873 0.2556 0.7782 0.120 Uiso 1 1 calc R
H71B H 0.4723 0.2269 0.7753 0.120 Uiso 1 1 calc R
H71C H 0.4615 0.2413 0.8097 0.120 Uiso 1 1 calc R
C72 C 0.4558(3) 0.2710(3) 0.7103(8) 0.058(5) Uani 1 1 d .
H72A H 0.4720 0.2846 0.7160 0.087 Uiso 1 1 calc R
H72B H 0.4458 0.2698 0.7452 0.087 Uiso 1 1 calc R
H72C H 0.4488 0.2733 0.6732 0.087 Uiso 1 1 calc R
C73 C 0.4026(4) 0.2425(4) 0.5939(8) 0.068(6) Uani 1 1 d .
H73A H 0.3955 0.2436 0.5555 0.101 Uiso 1 1 calc R
H73B H 0.4194 0.2554 0.5956 0.101 Uiso 1 1 calc R
H73C H 0.3938 0.2443 0.6279 0.101 Uiso 1 1 calc R
C74 C 0.3700(4) 0.1897(4) 0.5956(9) 0.073(6) Uani 1 1 d .
H74A H 0.3630 0.1909 0.5573 0.109 Uiso 1 1 calc R
H74B H 0.3613 0.1915 0.6296 0.109 Uiso 1 1 calc R
H74C H 0.3690 0.1740 0.5981 0.109 Uiso 1 1 calc R
C75 C 0.4162(3) 0.2086(4) 0.5329(9) 0.075(6) Uani 1 1 d .
H75A H 0.4087 0.2098 0.4953 0.112 Uiso 1 1 calc R
H75B H 0.4147 0.1927 0.5353 0.112 Uiso 1 1 calc R
H75C H 0.4331 0.2209 0.5330 0.112 Uiso 1 1 calc R
C76 C 0.3639(3) 0.1761(3) 0.7672(9) 0.066(6) Uani 1 1 d .
H76A H 0.3539 0.1746 0.8025 0.100 Uiso 1 1 calc R
H76B H 0.3669 0.1627 0.7665 0.100 Uiso 1 1 calc R
H76C H 0.3555 0.1760 0.7300 0.100 Uiso 1 1 calc R
C77 C 0.4078(3) 0.2043(3) 0.8455(7) 0.055(5) Uani 1 1 d .
H77A H 0.3971 0.2020 0.8796 0.082 Uiso 1 1 calc R
H77B H 0.4228 0.2195 0.8505 0.082 Uiso 1 1 calc R
H77C H 0.4112 0.1911 0.8444 0.082 Uiso 1 1 calc R
C78 C 0.3874(3) 0.2311(3) 0.7744(8) 0.060(5) Uani 1 1 d .
H78A H 0.3769 0.2292 0.8086 0.090 Uiso 1 1 calc R
H78B H 0.3798 0.2316 0.7364 0.090 Uiso 1 1 calc R
H78C H 0.4027 0.2461 0.7791 0.090 Uiso 1 1 calc R
Sn3 Sn 1.0000 1.0000 0.12621(8) 0.0400(5) Uani 1 3 d S
Ge19 Ge 0.97806(3) 0.97217(3) 0.24522(8) 0.0425(4) Uani 1 1 d .
Ge20 Ge 0.96413(3) 0.99258(3) 0.31661(7) 0.0347(4) Uani 1 1 d .
Ge21 Ge 0.97922(3) 0.97379(3) 0.39423(7) 0.0324(4) Uani 1 1 d .
Si25 Si 0.92471(8) 0.98601(9) 0.3131(2) 0.0459(12) Uani 1 1 d .
Si26 Si 0.90441(9) 0.96321(13) 0.2279(2) 0.0720(19) Uani 1 1 d .
Si27 Si 0.90744(12) 0.96383(13) 0.4022(3) 0.0809(19) Uani 1 1 d U
Si28 Si 0.92621(14) 1.02326(15) 0.3096(4) 0.111(3) Uani 1 1 d .
C79 C 0.9657(3) 0.9754(3) 0.0866(8) 0.056(5) Uani 1 1 d .
H79A H 0.9530 0.9763 0.1099 0.067 Uiso 1 1 calc R
H79B H 0.9653 0.9805 0.0445 0.067 Uiso 1 1 calc R
C80 C 0.9601(3) 0.9497(3) 0.0854(7) 0.049(4) Uani 1 1 d .
H80A H 0.9736 0.9491 0.0658 0.058 Uiso 1 1 calc R
H80B H 0.9589 0.9441 0.1277 0.058 Uiso 1 1 calc R
C81 C 0.9373(3) 0.9328(3) 0.0526(9) 0.062(5) Uani 1 1 d .
H81A H 0.9239 0.9341 0.0706 0.074 Uiso 1 1 calc R
H81B H 0.9388 0.9378 0.0096 0.074 Uiso 1 1 calc R
C82 C 0.9310(4) 0.9073(4) 0.0545(11) 0.083(7) Uani 1 1 d U
H82A H 0.9160 0.8975 0.0325 0.124 Uiso 1 1 calc R
H82B H 0.9291 0.9020 0.0969 0.124 Uiso 1 1 calc R
H82C H 0.9438 0.9056 0.0355 0.124 Uiso 1 1 calc R
C83 C 0.9106(3) 0.9380(3) 0.2147(9) 0.068(6) Uani 1 1 d .
H83A H 0.9018 0.9289 0.1788 0.102 Uiso 1 1 calc R
H83B H 0.9054 0.9274 0.2502 0.102 Uiso 1 1 calc R
H83C H 0.9278 0.9445 0.2083 0.102 Uiso 1 1 calc R
C84 C 0.8720(4) 0.9502(6) 0.2420(12) 0.128(10) Uani 1 1 d U
H84A H 0.8629 0.9405 0.2070 0.192 Uiso 1 1 calc R
H84B H 0.8683 0.9631 0.2482 0.192 Uiso 1 1 calc R
H84C H 0.8674 0.9401 0.2783 0.192 Uiso 1 1 calc R
C85 C 0.9138(5) 0.9827(4) 0.1583(9) 0.094(7) Uani 1 1 d U
H85A H 0.9053 0.9731 0.1228 0.141 Uiso 1 1 calc R
H85B H 0.9311 0.9898 0.1522 0.141 Uiso 1 1 calc R
H85C H 0.9100 0.9955 0.1637 0.141 Uiso 1 1 calc R
C86 C 0.9086(4) 0.9349(4) 0.3944(10) 0.100(8) Uani 1 1 d U
H86A H 0.9015 0.9250 0.4305 0.151 Uiso 1 1 calc R
H86B H 0.9253 0.9388 0.3902 0.151 Uiso 1 1 calc R
H86C H 0.8995 0.9261 0.3583 0.151 Uiso 1 1 calc R
C87 C 0.9247(4) 0.9811(5) 0.4708(9) 0.088(8) Uani 1 1 d .
H87A H 0.9173 0.9716 0.5074 0.133 Uiso 1 1 calc R
H87B H 0.9245 0.9961 0.4732 0.133 Uiso 1 1 calc R
H87C H 0.9413 0.9844 0.4677 0.133 Uiso 1 1 calc R
C88 C 0.8766(4) 0.9576(5) 0.4109(10) 0.105(8) Uani 1 1 d U
H88A H 0.8697 0.9484 0.4481 0.157 Uiso 1 1 calc R
H88B H 0.8671 0.9484 0.3759 0.157 Uiso 1 1 calc R
H88C H 0.8766 0.9728 0.4134 0.157 Uiso 1 1 calc R
C89 C 0.9461(6) 1.0418(6) 0.2459(16) 0.159(13) Uani 1 1 d U
H89A H 0.9466 1.0573 0.2448 0.239 Uiso 1 1 calc R
H89B H 0.9397 1.0334 0.2073 0.239 Uiso 1 1 calc R
H89C H 0.9623 1.0445 0.2522 0.239 Uiso 1 1 calc R
C90 C 0.8955(6) 1.0169(6) 0.2907(16) 0.160(13) Uani 1 1 d U
H90A H 0.8952 1.0320 0.2887 0.240 Uiso 1 1 calc R
H90B H 0.8843 1.0066 0.3221 0.240 Uiso 1 1 calc R
H90C H 0.8906 1.0088 0.2513 0.240 Uiso 1 1 calc R
C91 C 0.9354(5) 1.0371(5) 0.3869(13) 0.131(11) Uani 1 1 d U
H91A H 0.9362 1.0527 0.3871 0.197 Uiso 1 1 calc R
H91B H 0.9511 1.0392 0.3971 0.197 Uiso 1 1 calc R
H91C H 0.9236 1.0266 0.4170 0.197 Uiso 1 1 calc R

loop_
_atom_site_aniso_label
_atom_site_aniso_U_11
_atom_site_aniso_U_22
_atom_site_aniso_U_33
_atom_site_aniso_U_23
_atom_site_aniso_U_13
_atom_site_aniso_U_12
Sn1 0.0415(6) 0.0384(6) 0.0209(5) -0.0049(4) -0.0004(4) 0.0165(5)
Ge1 0.0331(9) 0.0385(9) 0.0211(8) 0.0058(7) -0.0011(6) 0.0142(8)
Ge2 0.0303(9) 0.0301(9) 0.0278(8) -0.0001(6) 0.0062(6) 0.0142(7)
Ge3 0.0299(9) 0.0298(9) 0.0257(8) -0.0032(6) -0.0013(6) 0.0115(7)
Ge4 0.0299(8) 0.0316(8) 0.0220(8) -0.0030(6) 0.0002(6) 0.0168(7)
Ge5 0.0266(8) 0.0290(8) 0.0217(8) -0.0012(6) -0.0038(6) 0.0132(7)
Ge6 0.0268(8) 0.0316(8) 0.0169(7) 0.0029(6) 0.0020(6) 0.0153(7)
Ge7 0.0293(8) 0.0376(9) 0.0178(7) 0.0000(6) -0.0032(6) 0.0198(7)
Ge8 0.0316(8) 0.0267(8) 0.0198(7) 0.0008(6) -0.0003(6) 0.0138(7)
Ge9 0.0303(9) 0.0272(8) 0.0328(9) -0.0013(6) 0.0023(7) 0.0157(7)
Si1 0.027(2) 0.034(2) 0.026(2) 0.0054(17) -0.0002(16) 0.0161(19)
Si2 0.031(2) 0.038(3) 0.040(3) 0.003(2) -0.0006(19) 0.012(2)
Si3 0.054(3) 0.070(3) 0.030(2) 0.000(2) 0.000(2) 0.042(3)
Si4 0.036(2) 0.043(3) 0.029(2) 0.0085(19) 0.0008(18) 0.023(2)
Si5 0.034(2) 0.025(2) 0.021(2) 0.0035(16) 0.0000(16) 0.0121(19)
Si6 0.029(2) 0.041(3) 0.065(3) 0.001(2) 0.004(2) 0.015(2)
Si7 0.060(3) 0.031(2) 0.028(2) 0.0032(18) -0.008(2) 0.017(2)
Si8 0.064(3) 0.037(3) 0.030(2) -0.0058(19) -0.003(2) 0.022(2)
Si9 0.024(2) 0.027(2) 0.035(2) -0.0009(17) 0.0050(17) 0.0124(18)
Si10 0.082(4) 0.064(3) 0.036(3) 0.003(2) -0.007(2) 0.051(3)
Si11 0.045(3) 0.026(2) 0.074(4) -0.004(2) 0.019(3) 0.008(2)
Si12 0.0395(13) 0.0407(13) 0.0399(14) -0.0009(9) 0.0025(9) 0.0212(9)
C1 0.049(4) 0.050(4) 0.049(4) 0.0000(10) -0.0001(10) 0.025(2)
C2 0.050(4) 0.050(4) 0.050(4) 0.0002(10) -0.0002(10) 0.025(2)
C3 0.054(5) 0.054(5) 0.054(5) 0.0002(10) 0.0001(10) 0.027(2)
C4 0.068(12) 0.064(11) 0.071(12) 0.009(9) 0.011(9) 0.031(9)
C5 0.042(4) 0.042(4) 0.042(4) 0.0002(10) 0.0000(10) 0.021(2)
C6 0.035(4) 0.036(4) 0.035(4) -0.0003(10) -0.0002(10) 0.018(2)
C7 0.049(4) 0.049(4) 0.049(4) -0.0002(10) 0.0001(10) 0.024(2)
C8 0.042(9) 0.048(9) 0.044(9) -0.007(7) -0.004(7) 0.013(8)
C9 0.050(4) 0.050(4) 0.050(4) -0.0006(10) 0.0004(10) 0.025(2)
C10 0.046(4) 0.047(4) 0.046(4) 0.0001(10) 0.0004(10) 0.023(2)
C11 0.063(5) 0.063(5) 0.063(5) -0.0003(10) 0.0002(10) 0.032(3)
C12 0.153(19) 0.136(18) 0.125(18) -0.004(14) 0.031(15) 0.053(15)
C13 0.016(9) 0.059(13) 0.14(2) -0.009(13) 0.001(11) 0.006(9)
C14 0.085(15) 0.028(10) 0.062(13) -0.001(9) 0.009(11) 0.011(10)
C15 0.032(10) 0.047(11) 0.088(14) 0.023(10) -0.003(9) 0.012(9)
C16 0.087(15) 0.075(14) 0.064(13) -0.038(11) -0.014(11) 0.058(13)
C17 0.056(12) 0.082(14) 0.070(13) -0.002(11) 0.004(10) 0.052(12)
C18 0.14(2) 0.16(2) 0.016(9) -0.006(11) 0.004(10) 0.12(2)
C19 0.077(13) 0.035(10) 0.052(11) 0.003(8) -0.037(10) 0.025(10)
C20 0.103(17) 0.103(17) 0.038(11) 0.005(11) 0.014(11) 0.068(15)
C21 0.056(12) 0.120(18) 0.053(12) 0.035(12) 0.007(9) 0.061(13)
C22 0.046(11) 0.058(12) 0.051(11) -0.003(9) 0.003(9) 0.015(9)
C23 0.050(14) 0.14(2) 0.16(3) 0.044(19) 0.035(15) 0.065(16)
C24 0.077(13) 0.089(14) 0.113(15) -0.039(12) 0.008(11) 0.040(11)
C25 0.093(16) 0.039(10) 0.051(12) 0.006(8) -0.010(10) 0.030(11)
C26 0.100(17) 0.071(14) 0.028(10) 0.000(9) -0.013(10) 0.035(13)
C27 0.066(13) 0.030(10) 0.081(14) 0.001(9) -0.018(11) 0.019(9)
C28 0.073(14) 0.021(9) 0.066(13) -0.022(8) 0.008(10) -0.010(9)
C29 0.093(17) 0.071(15) 0.073(14) 0.000(11) 0.022(12) 0.051(13)
C30 0.070(14) 0.058(13) 0.043(11) -0.006(9) -0.006(10) 0.001(11)
C31 0.044(12) 0.16(2) 0.061(13) -0.020(14) 0.001(10) 0.058(15)
C32 0.065(14) 0.12(2) 0.037(11) -0.012(12) 0.000(10) 0.019(14)
C33 0.168(19) 0.122(16) 0.131(18) -0.005(13) -0.038(14) 0.101(14)
C34 0.044(12) 0.085(16) 0.067(14) 0.004(11) 0.006(10) 0.020(11)
C35 0.101(15) 0.097(15) 0.078(14) -0.007(12) -0.003(12) -0.008(11)
C36 0.107(16) 0.071(13) 0.174(19) 0.012(13) 0.033(14) 0.041(12)
C37 0.021(9) 0.077(15) 0.108(17) 0.048(13) 0.028(10) 0.010(10)
C38 0.117(19) 0.077(15) 0.073(14) 0.011(11) 0.037(13) 0.076(15)
C39 0.071(13) 0.120(18) 0.016(8) 0.003(9) 0.010(8) 0.058(13)
Sn2 0.0418(7) 0.0485(7) 0.0228(6) -0.0061(5) 0.0016(5) 0.0115(6)
Ge10 0.0298(9) 0.0463(10) 0.0301(9) 0.0121(7) -0.0017(7) 0.0085(8)
Ge11 0.0319(9) 0.0306(9) 0.0364(9) -0.0081(7) -0.0042(7) 0.0104(7)
Ge12 0.0356(9) 0.0300(9) 0.0369(9) -0.0012(7) 0.0087(7) 0.0123(8)
Ge13 0.0294(9) 0.0276(8) 0.0282(8) -0.0016(6) 0.0018(6) 0.0109(7)
Ge14 0.0279(8) 0.0278(8) 0.0248(8) 0.0055(6) 0.0013(6) 0.0110(7)
Ge15 0.0303(9) 0.0290(8) 0.0284(8) 0.0016(6) -0.0053(6) 0.0129(7)
Ge16 0.0319(9) 0.0249(8) 0.0217(8) 0.0029(6) 0.0006(6) 0.0092(7)
Ge17 0.0280(8) 0.0326(9) 0.0266(8) 0.0025(6) -0.0019(6) 0.0145(7)
Ge18 0.0336(9) 0.0310(9) 0.0392(9) -0.0042(7) 0.0010(7) 0.0155(8)
Si13 0.027(2) 0.024(2) 0.022(2) 0.0010(15) -0.0008(16) 0.0088(17)
Si14 0.043(3) 0.032(2) 0.017(2) -0.0044(16) -0.0008(17) 0.013(2)
Si15 0.054(3) 0.027(2) 0.025(2) 0.0006(17) -0.0035(19) 0.016(2)
Si16 0.030(2) 0.039(3) 0.041(3) -0.003(2) 0.0033(19) 0.014(2)
Si17 0.026(2) 0.039(2) 0.022(2) 0.0029(17) -0.0031(16) 0.0129(19)
Si18 0.043(3) 0.046(3) 0.049(3) 0.014(2) 0.002(2) 0.028(2)
Si19 0.039(3) 0.056(3) 0.028(2) 0.010(2) 0.0029(19) 0.020(2)
Si20 0.032(3) 0.063(3) 0.032(2) -0.003(2) -0.0098(19) 0.011(2)
Si21 0.027(2) 0.033(2) 0.037(2) 0.0005(18) 0.0044(18) 0.0147(19)
Si22 0.033(2) 0.030(2) 0.053(3) -0.007(2) 0.006(2) 0.008(2)
Si23 0.042(3) 0.062(3) 0.029(2) 0.002(2) 0.002(2) 0.026(2)
Si24 0.034(2) 0.045(3) 0.033(2) -0.0015(19) 0.0044(18) 0.024(2)
C40 0.047(4) 0.047(4) 0.046(4) 0.0000(10) 0.0001(10) 0.023(2)
C41 0.053(5) 0.053(5) 0.053(5) -0.0003(10) 0.0000(10) 0.026(2)
C42 0.062(5) 0.062(5) 0.062(5) -0.0002(10) -0.0001(10) 0.031(3)
C43 0.063(11) 0.062(11) 0.069(12) -0.004(9) 0.007(9) 0.023(9)
C44 0.059(5) 0.059(5) 0.059(5) -0.0004(10) 0.0000(10) 0.029(3)
C45 0.044(4) 0.044(4) 0.044(4) 0.0006(10) -0.0004(10) 0.022(2)
C46 0.067(5) 0.067(5) 0.067(5) 0.0004(10) 0.0000(10) 0.033(3)
C47 0.080(13) 0.093(14) 0.082(13) 0.023(11) -0.002(10) 0.052(11)
C48 0.044(4) 0.044(4) 0.044(4) 0.0000(10) 0.0001(10) 0.022(2)
C49 0.037(4) 0.037(4) 0.037(4) 0.0003(10) -0.0001(10) 0.018(2)
C50 0.048(4) 0.048(4) 0.048(4) 0.0000(10) -0.0001(10) 0.024(2)
C51 0.053(10) 0.068(12) 0.091(13) -0.010(10) -0.002(9) 0.034(9)
C52 0.072(13) 0.043(10) 0.048(10) 0.006(8) -0.005(9) 0.036(10)
C53 0.107(16) 0.042(10) 0.028(9) 0.004(7) -0.003(9) 0.047(11)
C54 0.077(14) 0.038(10) 0.041(10) -0.003(8) -0.019(9) 0.016(10)
C55 0.065(12) 0.053(11) 0.038(10) -0.011(8) 0.011(8) 0.034(10)
C56 0.066(13) 0.062(13) 0.040(11) -0.026(9) 0.003(9) -0.002(10)
C57 0.102(17) 0.087(15) 0.035(10) -0.002(10) -0.014(10) 0.059(14)
C58 0.040(10) 0.041(10) 0.068(13) -0.023(9) 0.001(9) 0.001(9)
C59 0.039(10) 0.072(13) 0.066(13) 0.013(10) -0.001(9) 0.031(10)
C60 0.031(9) 0.062(12) 0.051(11) -0.007(9) 0.019(8) 0.013(9)
C61 0.082(15) 0.066(13) 0.074(14) 0.040(11) 0.026(11) 0.054(12)
C62 0.061(12) 0.035(10) 0.070(13) -0.009(9) -0.007(10) 0.017(9)
C63 0.068(14) 0.072(14) 0.087(15) 0.021(12) 0.000(11) 0.047(12)
C64 0.098(16) 0.054(12) 0.027(10) 0.021(8) 0.000(10) 0.005(11)
C65 0.045(11) 0.115(18) 0.046(11) 0.022(11) 0.011(9) 0.037(12)
C66 0.066(13) 0.072(13) 0.032(10) 0.011(9) -0.006(8) 0.036(11)
C67 0.048(11) 0.056(12) 0.046(11) -0.025(9) -0.007(8) 0.009(9)
C68 0.084(14) 0.105(16) 0.011(8) 0.017(9) 0.011(8) 0.055(13)
C69 0.047(12) 0.114(18) 0.053(12) -0.019(12) -0.008(9) 0.034(12)
C70 0.043(10) 0.075(12) 0.096(13) -0.018(10) 0.034(10) 0.000(9)
C71 0.067(14) 0.049(13) 0.107(18) -0.007(12) -0.015(13) 0.017(11)
C72 0.075(13) 0.025(9) 0.068(13) -0.016(8) -0.020(10) 0.020(9)
C73 0.066(14) 0.086(15) 0.059(13) 0.009(11) -0.015(10) 0.044(12)
C74 0.078(15) 0.078(15) 0.054(12) -0.002(11) -0.020(11) 0.033(12)
C75 0.057(13) 0.106(18) 0.065(14) 0.007(12) -0.002(10) 0.043(13)
C76 0.033(10) 0.077(14) 0.064(13) -0.014(11) 0.005(9) 0.009(10)
C77 0.056(12) 0.080(14) 0.030(9) 0.012(9) -0.005(8) 0.036(11)
C78 0.076(14) 0.072(13) 0.073(13) -0.008(10) 0.002(10) 0.067(12)
Sn3 0.0489(7) 0.0489(7) 0.0222(9) 0.000 0.000 0.0245(4)
Ge19 0.0442(10) 0.0454(10) 0.0409(10) -0.0126(8) -0.0159(8) 0.0246(9)
Ge20 0.0292(9) 0.0425(10) 0.0335(9) 0.0049(7) -0.0009(7) 0.0188(8)
Ge21 0.0293(9) 0.0302(9) 0.0361(9) 0.0086(7) 0.0026(7) 0.0138(7)
Si25 0.036(3) 0.064(3) 0.044(3) -0.005(2) -0.005(2) 0.029(2)
Si26 0.039(3) 0.131(6) 0.038(3) 0.001(3) -0.004(2) 0.036(3)
Si27 0.078(2) 0.083(2) 0.078(2) -0.0007(10) 0.0006(10) 0.0380(12)
Si28 0.096(6) 0.116(6) 0.167(8) -0.020(6) -0.033(5) 0.089(5)
C79 0.055(12) 0.066(13) 0.057(12) 0.028(9) 0.012(9) 0.039(10)
C80 0.046(10) 0.050(11) 0.038(10) -0.006(8) -0.008(8) 0.015(9)
C81 0.049(12) 0.049(12) 0.085(15) -0.003(10) -0.006(10) 0.022(10)
C82 0.081(13) 0.067(12) 0.118(15) -0.023(10) -0.042(11) 0.050(10)
C83 0.049(12) 0.054(12) 0.068(13) -0.011(10) -0.006(10) 0.002(10)
C84 0.070(13) 0.185(19) 0.099(15) -0.025(14) 0.009(12) 0.041(13)
C85 0.119(15) 0.126(16) 0.064(12) 0.002(11) 0.013(11) 0.081(13)
C86 0.096(14) 0.088(14) 0.078(13) 0.019(11) 0.000(11) 0.016(11)
C87 0.068(15) 0.15(2) 0.055(13) -0.031(14) -0.004(11) 0.055(16)
C88 0.071(13) 0.158(18) 0.068(13) -0.005(12) 0.017(10) 0.044(12)
C89 0.18(2) 0.134(19) 0.19(2) 0.019(15) 0.000(16) 0.099(16)
C90 0.156(19) 0.18(2) 0.19(2) -0.017(16) -0.019(15) 0.117(16)
C91 0.136(18) 0.120(17) 0.157(19) -0.049(14) -0.023(14) 0.078(14)

loop_
_atom_type_symbol
_atom_type_description
_atom_type_scat_dispersion_real
_atom_type_scat_dispersion_imag
_atom_type_scat_source
C C 0.0033 0.0016 'International Tables Vol C Tables 4.2.6.8 and 6.1.1.4'
H H 0.0000 0.0000 'International Tables Vol C Tables 4.2.6.8 and 6.1.1.4'
Si Si 0.0817 0.0704 'International Tables Vol C Tables 4.2.6.8 and 6.1.1.4'
Ge Ge 0.1547 1.8001 'International Tables Vol C Tables 4.2.6.8 and 6.1.1.4'
Sn Sn -0.6537 1.4246 'International Tables Vol C Tables 4.2.6.8 and 6.1.1.4'

loop_
_geom_angle_atom_site_label_1
_geom_angle_atom_site_label_2
_geom_angle_atom_site_label_3
_geom_angle
_geom_angle_site_symmetry_1
_geom_angle_site_symmetry_3
C1 Sn1 C5 106.7(6) . .
C1 Sn1 C9 107.1(6) . .
C5 Sn1 C9 106.5(6) . .
C1 Sn1 Ge1 105.6(5) . .
C5 Sn1 Ge1 117.4(4) . .
C9 Sn1 Ge1 113.0(5) . .
Ge7 Ge1 Ge8 87.93(7) . .
Ge7 Ge1 Ge2 104.13(7) . .
Ge8 Ge1 Ge2 59.93(6) . .
Ge7 Ge1 Ge3 59.85(6) . .
Ge8 Ge1 Ge3 104.16(7) . .
Ge2 Ge1 Ge3 65.00(6) . .
Ge7 Ge1 Sn1 136.94(8) . .
Ge8 Ge1 Sn1 130.69(8) . .
Ge2 Ge1 Sn1 85.19(6) . .
Ge3 Ge1 Sn1 88.72(6) . .
Ge9 Ge2 Ge8 98.86(7) . .
Ge9 Ge2 Ge1 102.59(7) . .
Ge8 Ge2 Ge1 56.40(6) . .
Ge9 Ge2 Ge3 55.13(5) . .
Ge8 Ge2 Ge3 96.41(6) . .
Ge1 Ge2 Ge3 57.52(5) . .
Ge9 Ge3 Ge7 98.89(7) . .
Ge9 Ge3 Ge1 102.43(7) . .
Ge7 Ge3 Ge1 56.36(6) . .
Ge9 Ge3 Ge2 54.98(5) . .
Ge7 Ge3 Ge2 96.37(6) . .
Ge1 Ge3 Ge2 57.48(5) . .
Ge7 Ge4 Ge8 84.42(6) . .
Ge7 Ge4 Ge5 101.16(6) . .
Ge8 Ge4 Ge5 58.89(5) . .
Ge7 Ge4 Ge6 58.68(5) . .
Ge8 Ge4 Ge6 101.01(6) . .
Ge5 Ge4 Ge6 63.84(5) . .
Ge9 Ge5 Ge8 98.49(7) . .
Ge9 Ge5 Ge4 104.97(7) . .
Ge8 Ge5 Ge4 58.63(5) . .
Ge9 Ge5 Ge6 55.96(5) . .
Ge8 Ge5 Ge6 96.98(6) . .
Ge4 Ge5 Ge6 58.23(5) . .
Ge9 Ge6 Ge7 98.78(7) . .
Ge9 Ge6 Ge4 104.85(7) . .
Ge7 Ge6 Ge4 58.55(5) . .
Ge9 Ge6 Ge5 56.12(5) . .
Ge7 Ge6 Ge5 96.98(6) . .
Ge4 Ge6 Ge5 57.94(5) . .
Si1 Ge7 Ge1 124.66(11) . .
Si1 Ge7 Ge4 127.57(12) . .
Ge1 Ge7 Ge4 93.25(7) . .
Si1 Ge7 Ge6 117.87(11) . .
Ge1 Ge7 Ge6 113.49(7) . .
Ge4 Ge7 Ge6 62.76(6) . .
Si1 Ge7 Ge3 114.12(12) . .
Ge1 Ge7 Ge3 63.79(6) . .
Ge4 Ge7 Ge3 114.92(7) . .
Ge6 Ge7 Ge3 72.53(6) . .
Si5 Ge8 Ge1 124.49(11) . .
Si5 Ge8 Ge4 126.09(11) . .
Ge1 Ge8 Ge4 93.16(7) . .
Si5 Ge8 Ge5 118.93(11) . .
Ge1 Ge8 Ge5 113.50(7) . .
Ge4 Ge8 Ge5 62.47(6) . .
Si5 Ge8 Ge2 116.16(12) . .
Ge1 Ge8 Ge2 63.66(6) . .
Ge4 Ge8 Ge2 114.81(7) . .
Ge5 Ge8 Ge2 72.83(6) . .
Si9 Ge9 Ge2 119.41(11) . .
Si9 Ge9 Ge3 117.11(12) . .
Ge2 Ge9 Ge3 69.89(6) . .
Si9 Ge9 Ge6 128.16(12) . .
Ge2 Ge9 Ge6 112.03(7) . .
Ge3 Ge9 Ge6 74.40(6) . .
Si9 Ge9 Ge5 130.80(12) . .
Ge2 Ge9 Ge5 74.86(6) . .
Ge3 Ge9 Ge5 112.00(7) . .
Ge6 Ge9 Ge5 67.92(6) . .
Si3 Si1 Si4 109.3(2) . .
Si3 Si1 Si2 111.9(2) . .
Si4 Si1 Si2 114.1(2) . .
Si3 Si1 Ge7 104.94(19) . .
Si4 Si1 Ge7 106.12(18) . .
Si2 Si1 Ge7 109.95(19) . .
C13 Si2 C14 107.2(10) . .
C13 Si2 C15 111.3(9) . .
C14 Si2 C15 110.0(9) . .
C13 Si2 Si1 108.2(6) . .
C14 Si2 Si1 111.4(6) . .
C15 Si2 Si1 108.8(6) . .
C18 Si3 C17 108.3(9) . .
C18 Si3 C16 110.1(10) . .
C17 Si3 C16 108.7(9) . .
C18 Si3 Si1 111.8(6) . .
C17 Si3 Si1 108.6(6) . .
C16 Si3 Si1 109.3(6) . .
C20 Si4 C19 107.6(9) . .
C20 Si4 C21 108.7(9) . .
C19 Si4 C21 111.1(9) . .
C20 Si4 Si1 110.8(7) . .
C19 Si4 Si1 109.2(5) . .
C21 Si4 Si1 109.4(6) . .
Si6 Si5 Si8 111.2(2) . .
Si6 Si5 Si7 114.5(2) . .
Si8 Si5 Si7 107.2(2) . .
Si6 Si5 Ge8 110.2(2) . .
Si8 Si5 Ge8 106.26(19) . .
Si7 Si5 Ge8 107.01(19) . .
C22 Si6 C24 106.9(10) . .
C22 Si6 C23 110.6(10) . .
C24 Si6 C23 110.2(12) . .
C22 Si6 Si5 109.0(6) . .
C24 Si6 Si5 113.0(8) . .
C23 Si6 Si5 107.2(6) . .
C25 Si7 C27 108.4(9) . .
C25 Si7 C26 108.8(9) . .
C27 Si7 C26 108.5(9) . .
C25 Si7 Si5 110.7(6) . .
C27 Si7 Si5 109.6(6) . .
C26 Si7 Si5 110.9(7) . .
C30 Si8 C29 108.6(10) . .
C30 Si8 C28 109.0(9) . .
C29 Si8 C28 109.0(10) . .
C30 Si8 Si5 112.3(6) . .
C29 Si8 Si5 109.7(7) . .
C28 Si8 Si5 108.3(6) . .
Si10 Si9 Si11 111.4(3) . .
Si10 Si9 Si12 112.3(2) . .
Si11 Si9 Si12 111.4(2) . .
Si10 Si9 Ge9 106.2(2) . .
Si11 Si9 Ge9 108.3(2) . .
Si12 Si9 Ge9 106.97(19) . .
C33 Si10 C31 108.3(12) . .
C33 Si10 C32 110.5(13) . .
C31 Si10 C32 108.4(9) . .
C33 Si10 Si9 110.8(9) . .
C31 Si10 Si9 109.3(7) . .
C32 Si10 Si9 109.5(7) . .
C36 Si11 C35 108.3(14) . .
C36 Si11 C34 108.6(11) . .
C35 Si11 C34 109.5(11) . .
C36 Si11 Si9 107.3(9) . .
C35 Si11 Si9 112.4(8) . .
C34 Si11 Si9 110.6(7) . .
C37 Si12 C39 109.6(9) . .
C37 Si12 C38 109.7(10) . .
C39 Si12 C38 109.1(10) . .
C37 Si12 Si9 110.6(7) . .
C39 Si12 Si9 110.0(6) . .
C38 Si12 Si9 107.8(6) . .
C2 C1 Sn1 114.1(11) . .
C2 C1 H1A 108.7 . .
Sn1 C1 H1A 108.7 . .
C2 C1 H1B 108.7 . .
Sn1 C1 H1B 108.7 . .
H1A C1 H1B 107.6 . .
C1 C2 C3 111.9(14) . .
C1 C2 H2A 109.2 . .
C3 C2 H2A 109.2 . .
C1 C2 H2B 109.2 . .
C3 C2 H2B 109.2 . .
H2A C2 H2B 107.9 . .
C4 C3 C2 111.8(15) . .
C4 C3 H3A 109.2 . .
C2 C3 H3A 109.2 . .
C4 C3 H3B 109.2 . .
C2 C3 H3B 109.2 . .
H3A C3 H3B 107.9 . .
C3 C4 H4A 109.5 . .
C3 C4 H4B 109.5 . .
H4A C4 H4B 109.5 . .
C3 C4 H4C 109.5 . .
H4A C4 H4C 109.5 . .
H4B C4 H4C 109.5 . .
C6 C5 Sn1 113.2(10) . .
C6 C5 H5A 108.9 . .
Sn1 C5 H5A 108.9 . .
C6 C5 H5B 108.9 . .
Sn1 C5 H5B 108.9 . .
H5A C5 H5B 107.7 . .
C5 C6 C7 113.3(13) . .
C5 C6 H6A 108.9 . .
C7 C6 H6A 108.9 . .
C5 C6 H6B 108.9 . .
C7 C6 H6B 108.9 . .
H6A C6 H6B 107.7 . .
C8 C7 C6 112.2(14) . .
C8 C7 H7A 109.2 . .
C6 C7 H7A 109.2 . .
C8 C7 H7B 109.2 . .
C6 C7 H7B 109.2 . .
H7A C7 H7B 107.9 . .
C7 C8 H8A 109.5 . .
C7 C8 H8B 109.5 . .
H8A C8 H8B 109.5 . .
C7 C8 H8C 109.5 . .
H8A C8 H8C 109.5 . .
H8B C8 H8C 109.5 . .
C10 C9 Sn1 117.0(12) . .
C10 C9 H9A 108.1 . .
Sn1 C9 H9A 108.1 . .
C10 C9 H9B 108.1 . .
Sn1 C9 H9B 108.1 . .
H9A C9 H9B 107.3 . .
C9 C10 C11 114.5(15) . .
C9 C10 H10A 108.6 . .
C11 C10 H10A 108.6 . .
C9 C10 H10B 108.6 . .
C11 C10 H10B 108.6 . .
H10A C10 H10B 107.6 . .
C12 C11 C10 112.9(19) . .
C12 C11 H11A 109.0 . .
C10 C11 H11A 109.0 . .
C12 C11 H11B 109.0 . .
C10 C11 H11B 109.0 . .
H11A C11 H11B 107.8 . .
C11 C12 H12A 109.5 . .
C11 C12 H12B 109.5 . .
H12A C12 H12B 109.5 . .
C11 C12 H12C 109.5 . .
H12A C12 H12C 109.5 . .
H12B C12 H12C 109.5 . .
Si2 C13 H13A 109.5 . .
Si2 C13 H13B 109.5 . .
H13A C13 H13B 109.5 . .
Si2 C13 H13C 109.5 . .
H13A C13 H13C 109.5 . .
H13B C13 H13C 109.5 . .
Si2 C14 H14A 109.5 . .
Si2 C14 H14B 109.5 . .
H14A C14 H14B 109.5 . .
Si2 C14 H14C 109.5 . .
H14A C14 H14C 109.5 . .
H14B C14 H14C 109.5 . .
Si2 C15 H15A 109.5 . .
Si2 C15 H15B 109.5 . .
H15A C15 H15B 109.5 . .
Si2 C15 H15C 109.5 . .
H15A C15 H15C 109.5 . .
H15B C15 H15C 109.5 . .
Si3 C16 H16A 109.5 . .
Si3 C16 H16B 109.5 . .
H16A C16 H16B 109.5 . .
Si3 C16 H16C 109.5 . .
H16A C16 H16C 109.5 . .
H16B C16 H16C 109.5 . .
Si3 C17 H17A 109.5 . .
Si3 C17 H17B 109.5 . .
H17A C17 H17B 109.5 . .
Si3 C17 H17C 109.5 . .
H17A C17 H17C 109.5 . .
H17B C17 H17C 109.5 . .
Si3 C18 H18A 109.5 . .
Si3 C18 H18B 109.5 . .
H18A C18 H18B 109.5 . .
Si3 C18 H18C 109.5 . .
H18A C18 H18C 109.5 . .
H18B C18 H18C 109.5 . .
Si4 C19 H19A 109.5 . .
Si4 C19 H19B 109.5 . .
H19A C19 H19B 109.5 . .
Si4 C19 H19C 109.5 . .
H19A C19 H19C 109.5 . .
H19B C19 H19C 109.5 . .
Si4 C20 H20A 109.5 . .
Si4 C20 H20B 109.5 . .
H20A C20 H20B 109.5 . .
Si4 C20 H20C 109.5 . .
H20A C20 H20C 109.5 . .
H20B C20 H20C 109.5 . .
Si4 C21 H21A 109.5 . .
Si4 C21 H21B 109.5 . .
H21A C21 H21B 109.5 . .
Si4 C21 H21C 109.5 . .
H21A C21 H21C 109.5 . .
H21B C21 H21C 109.5 . .
Si6 C22 H22A 109.5 . .
Si6 C22 H22B 109.5 . .
H22A C22 H22B 109.5 . .
Si6 C22 H22C 109.5 . .
H22A C22 H22C 109.5 . .
H22B C22 H22C 109.5 . .
Si6 C23 H23A 109.5 . .
Si6 C23 H23B 109.5 . .
H23A C23 H23B 109.5 . .
Si6 C23 H23C 109.5 . .
H23A C23 H23C 109.5 . .
H23B C23 H23C 109.5 . .
Si6 C24 H24A 109.5 . .
Si6 C24 H24B 109.5 . .
H24A C24 H24B 109.5 . .
Si6 C24 H24C 109.5 . .
H24A C24 H24C 109.5 . .
H24B C24 H24C 109.5 . .
Si7 C25 H25A 109.5 . .
Si7 C25 H25B 109.5 . .
H25A C25 H25B 109.5 . .
Si7 C25 H25C 109.5 . .
H25A C25 H25C 109.5 . .
H25B C25 H25C 109.5 . .
Si7 C26 H26A 109.5 . .
Si7 C26 H26B 109.5 . .
H26A C26 H26B 109.5 . .
Si7 C26 H26C 109.5 . .
H26A C26 H26C 109.5 . .
H26B C26 H26C 109.5 . .
Si7 C27 H27A 109.5 . .
Si7 C27 H27B 109.5 . .
H27A C27 H27B 109.5 . .
Si7 C27 H27C 109.5 . .
H27A C27 H27C 109.5 . .
H27B C27 H27C 109.5 . .
Si8 C28 H28A 109.5 . .
Si8 C28 H28B 109.5 . .
H28A C28 H28B 109.5 . .
Si8 C28 H28C 109.5 . .
H28A C28 H28C 109.5 . .
H28B C28 H28C 109.5 . .
Si8 C29 H29A 109.5 . .
Si8 C29 H29B 109.5 . .
H29A C29 H29B 109.5 . .
Si8 C29 H29C 109.5 . .
H29A C29 H29C 109.5 . .
H29B C29 H29C 109.5 . .
Si8 C30 H30A 109.5 . .
Si8 C30 H30B 109.5 . .
H30A C30 H30B 109.5 . .
Si8 C30 H30C 109.5 . .
H30A C30 H30C 109.5 . .
H30B C30 H30C 109.5 . .
Si10 C31 H31A 109.5 . .
Si10 C31 H31B 109.5 . .
H31A C31 H31B 109.5 . .
Si10 C31 H31C 109.5 . .
H31A C31 H31C 109.5 . .
H31B C31 H31C 109.5 . .
Si10 C32 H32A 109.5 . .
Si10 C32 H32B 109.5 . .
H32A C32 H32B 109.5 . .
Si10 C32 H32C 109.5 . .
H32A C32 H32C 109.5 . .
H32B C32 H32C 109.5 . .
Si10 C33 H33A 109.5 . .
Si10 C33 H33B 109.5 . .
H33A C33 H33B 109.5 . .
Si10 C33 H33C 109.5 . .
H33A C33 H33C 109.5 . .
H33B C33 H33C 109.5 . .
Si11 C34 H34A 109.5 . .
Si11 C34 H34B 109.5 . .
H34A C34 H34B 109.5 . .
Si11 C34 H34C 109.5 . .
H34A C34 H34C 109.5 . .
H34B C34 H34C 109.5 . .
Si11 C35 H35A 109.5 . .
Si11 C35 H35B 109.5 . .
H35A C35 H35B 109.5 . .
Si11 C35 H35C 109.5 . .
H35A C35 H35C 109.5 . .
H35B C35 H35C 109.5 . .
Si11 C36 H36A 109.5 . .
Si11 C36 H36B 109.5 . .
H36A C36 H36B 109.5 . .
Si11 C36 H36C 109.5 . .
H36A C36 H36C 109.5 . .
H36B C36 H36C 109.5 . .
Si12 C37 H37A 109.5 . .
Si12 C37 H37B 109.5 . .
H37A C37 H37B 109.5 . .
Si12 C37 H37C 109.5 . .
H37A C37 H37C 109.5 . .
H37B C37 H37C 109.5 . .
Si12 C38 H38A 109.5 . .
Si12 C38 H38B 109.5 . .
H38A C38 H38B 109.5 . .
Si12 C38 H38C 109.5 . .
H38A C38 H38C 109.5 . .
H38B C38 H38C 109.5 . .
Si12 C39 H39A 109.5 . .
Si12 C39 H39B 109.5 . .
H39A C39 H39B 109.5 . .
Si12 C39 H39C 109.5 . .
H39A C39 H39C 109.5 . .
H39B C39 H39C 109.5 . .
C44 Sn2 C48 104.5(7) . .
C44 Sn2 C40 105.8(6) . .
C48 Sn2 C40 108.7(6) . .
C44 Sn2 Ge10 93.7(5) . .
C48 Sn2 Ge10 114.6(4) . .
C40 Sn2 Ge10 125.7(4) . .
Ge16 Ge10 Ge17 90.99(7) . .
Ge16 Ge10 Ge12 57.73(6) . .
Ge17 Ge10 Ge12 102.10(7) . .
Ge16 Ge10 Ge11 101.42(7) . .
Ge17 Ge10 Ge11 57.40(6) . .
Ge12 Ge10 Ge11 62.52(6) . .
Ge16 Ge10 Sn2 124.06(8) . .
Ge17 Ge10 Sn2 126.76(8) . .
Ge12 Ge10 Sn2 73.45(6) . .
Ge11 Ge10 Sn2 75.70(6) . .
Ge18 Ge11 Ge17 98.08(7) . .
Ge18 Ge11 Ge10 101.47(7) . .
Ge17 Ge11 Ge10 56.01(6) . .
Ge18 Ge11 Ge12 54.93(6) . .
Ge17 Ge11 Ge12 98.13(7) . .
Ge10 Ge11 Ge12 58.51(6) . .
Ge18 Ge12 Ge16 96.99(7) . .
Ge18 Ge12 Ge10 102.15(7) . .
Ge16 Ge12 Ge10 56.03(6) . .
Ge18 Ge12 Ge11 55.34(6) . .
Ge16 Ge12 Ge11 97.63(7) . .
Ge10 Ge12 Ge11 58.96(6) . .
Ge17 Ge13 Ge16 87.26(7) . .
Ge17 Ge13 Ge15 101.83(7) . .
Ge16 Ge13 Ge15 58.76(6) . .
Ge17 Ge13 Ge14 58.63(5) . .
Ge16 Ge13 Ge14 100.70(7) . .
Ge15 Ge13 Ge14 62.41(6) . .
Ge18 Ge14 Ge17 96.22(7) . .
Ge18 Ge14 Ge13 103.11(7) . .
Ge17 Ge14 Ge13 58.28(6) . .
Ge18 Ge14 Ge15 57.00(6) . .
Ge17 Ge14 Ge15 98.72(6) . .
Ge13 Ge14 Ge15 58.40(5) . .
Ge18 Ge15 Ge16 94.73(7) . .
Ge18 Ge15 Ge13 103.51(7) . .
Ge16 Ge15 Ge13 58.95(6) . .
Ge18 Ge15 Ge14 56.70(6) . .
Ge16 Ge15 Ge14 98.59(6) . .
Ge13 Ge15 Ge14 59.19(5) . .
Si13 Ge16 Ge10 124.23(11) . .
Si13 Ge16 Ge12 114.45(11) . .
Ge10 Ge16 Ge12 66.24(7) . .
Si13 Ge16 Ge15 118.09(11) . .
Ge10 Ge16 Ge15 116.12(8) . .
Ge12 Ge16 Ge15 77.32(7) . .
Si13 Ge16 Ge13 127.76(11) . .
Ge10 Ge16 Ge13 88.70(7) . .
Ge12 Ge16 Ge13 115.90(7) . .
Ge15 Ge16 Ge13 62.29(6) . .
Si17 Ge17 Ge10 121.20(12) . .
Si17 Ge17 Ge11 116.59(12) . .
Ge10 Ge17 Ge11 66.59(7) . .
Si17 Ge17 Ge13 126.79(12) . .
Ge10 Ge17 Ge13 88.95(7) . .
Ge11 Ge17 Ge13 115.50(8) . .
Si17 Ge17 Ge14 122.14(12) . .
Ge10 Ge17 Ge14 115.32(8) . .
Ge11 Ge17 Ge14 75.18(7) . .
Ge13 Ge17 Ge14 63.09(6) . .
Si21 Ge18 Ge12 119.54(12) . .
Si21 Ge18 Ge11 116.32(12) . .
Ge12 Ge18 Ge11 69.73(7) . .
Si21 Ge18 Ge14 125.67(12) . .
Ge12 Ge18 Ge14 114.41(8) . .
Ge11 Ge18 Ge14 76.42(7) . .
Si21 Ge18 Ge15 129.67(13) . .
Ge12 Ge18 Ge15 78.75(7) . .
Ge11 Ge18 Ge15 114.01(8) . .
Ge14 Ge18 Ge15 66.30(6) . .
Si15 Si13 Si14 109.0(2) . .
Si15 Si13 Si16 112.6(2) . .
Si14 Si13 Si16 113.0(2) . .
Si15 Si13 Ge16 108.85(19) . .
Si14 Si13 Ge16 104.37(18) . .
Si16 Si13 Ge16 108.75(19) . .
C56 Si14 C55 107.2(9) . .
C56 Si14 C57 110.4(9) . .
C55 Si14 C57 108.2(8) . .
C56 Si14 Si13 109.8(6) . .
C55 Si14 Si13 108.9(5) . .
C57 Si14 Si13 112.2(6) . .
C53 Si15 C52 106.8(8) . .
C53 Si15 C54 109.4(8) . .
C52 Si15 C54 110.0(8) . .
C53 Si15 Si13 111.1(5) . .
C52 Si15 Si13 110.4(5) . .
C54 Si15 Si13 109.1(6) . .
C60 Si16 C58 105.8(7) . .
C60 Si16 C59 112.1(8) . .
C58 Si16 C59 109.7(9) . .
C60 Si16 Si13 108.4(6) . .
C58 Si16 Si13 112.0(6) . .
C59 Si16 Si13 109.0(6) . .
Si20 Si17 Si18 112.6(2) . .
Si20 Si17 Si19 108.7(2) . .
Si18 Si17 Si19 111.9(2) . .
Si20 Si17 Ge17 112.6(2) . .
Si18 Si17 Ge17 104.22(19) . .
Si19 Si17 Ge17 106.67(19) . .
C63 Si18 C61 108.7(9) . .
C63 Si18 C62 110.9(9) . .
C61 Si18 C62 108.3(9) . .
C63 Si18 Si17 110.1(7) . .
C61 Si18 Si17 111.5(6) . .
C62 Si18 Si17 107.4(6) . .
C65 Si19 C64 110.5(10) . .
C65 Si19 C66 107.5(9) . .
C64 Si19 C66 109.5(8) . .
C65 Si19 Si17 109.5(6) . .
C64 Si19 Si17 108.7(6) . .
C66 Si19 Si17 111.3(6) . .
C69 Si20 C68 109.9(9) . .
C69 Si20 C67 108.7(9) . .
C68 Si20 C67 109.2(8) . .
C69 Si20 Si17 107.8(6) . .
C68 Si20 Si17 109.4(7) . .
C67 Si20 Si17 111.8(5) . .
Si23 Si21 Si24 111.3(2) . .
Si23 Si21 Si22 112.0(2) . .
Si24 Si21 Si22 112.6(2) . .
Si23 Si21 Ge18 107.0(2) . .
Si24 Si21 Ge18 107.8(2) . .
Si22 Si21 Ge18 105.7(2) . .
C72 Si22 C71 104.6(9) . .
C72 Si22 C70 111.7(10) . .
C71 Si22 C70 108.8(11) . .
C72 Si22 Si21 109.6(6) . .
C71 Si22 Si21 113.2(7) . .
C70 Si22 Si21 108.9(6) . .
C74 Si23 C75 106.8(10) . .
C74 Si23 C73 108.6(9) . .
C75 Si23 C73 110.3(10) . .
C74 Si23 Si21 109.9(6) . .
C75 Si23 Si21 111.3(7) . .
C73 Si23 Si21 109.7(6) . .
C76 Si24 C77 107.4(9) . .
C76 Si24 C78 110.1(9) . .
C77 Si24 C78 108.8(8) . .
C76 Si24 Si21 112.3(6) . .
C77 Si24 Si21 110.3(6) . .
C78 Si24 Si21 108.0(6) . .
C41 C40 Sn2 114.8(11) . .
C41 C40 H40A 108.6 . .
Sn2 C40 H40A 108.6 . .
C41 C40 H40B 108.6 . .
Sn2 C40 H40B 108.6 . .
H40A C40 H40B 107.5 . .
C40 C41 C42 116.5(15) . .
C40 C41 H41A 108.2 . .
C42 C41 H41A 108.2 . .
C40 C41 H41B 108.2 . .
C42 C41 H41B 108.2 . .
H41A C41 H41B 107.3 . .
C43 C42 C41 110.6(16) . .
C43 C42 H42A 109.5 . .
C41 C42 H42A 109.5 . .
C43 C42 H42B 109.5 . .
C41 C42 H42B 109.5 . .
H42A C42 H42B 108.1 . .
C42 C43 H43A 109.5 . .
C42 C43 H43B 109.5 . .
H43A C43 H43B 109.5 . .
C42 C43 H43C 109.5 . .
H43A C43 H43C 109.5 . .
H43B C43 H43C 109.5 . .
C45 C44 Sn2 114.8(12) . .
C45 C44 H44A 108.6 . .
Sn2 C44 H44A 108.6 . .
C45 C44 H44B 108.6 . .
Sn2 C44 H44B 108.6 . .
H44A C44 H44B 107.5 . .
C46 C45 C44 117.4(15) . .
C46 C45 H45A 108.0 . .
C44 C45 H45A 108.0 . .
C46 C45 H45B 108.0 . .
C44 C45 H45B 108.0 . .
H45A C45 H45B 107.2 . .
C45 C46 C47 113.4(16) . .
C45 C46 H46A 108.9 . .
C47 C46 H46A 108.9 . .
C45 C46 H46B 108.9 . .
C47 C46 H46B 108.9 . .
H46A C46 H46B 107.7 . .
C46 C47 H47A 109.5 . .
C46 C47 H47B 109.5 . .
H47A C47 H47B 109.5 . .
C46 C47 H47C 109.5 . .
H47A C47 H47C 109.5 . .
H47B C47 H47C 109.5 . .
C49 C48 Sn2 118.0(11) . .
C49 C48 H48A 121.0 . .
Sn2 C48 H48A 121.0 . .
C49 C48 H48B 89.1 . .
Sn2 C48 H48B 89.2 . .
H48A C48 H48B 91.6 . .
C48 C49 C50 114.3(13) . .
C48 C49 H49A 108.7 . .
C50 C49 H49A 108.7 . .
C48 C49 H49B 108.7 . .
C50 C49 H49B 108.7 . .
H49A C49 H49B 107.6 . .
C51 C50 C49 114.1(14) . .
C51 C50 H50A 108.7 . .
C49 C50 H50A 108.7 . .
C51 C50 H50B 108.7 . .
C49 C50 H50B 108.7 . .
H50A C50 H50B 107.6 . .
C50 C51 H51A 109.5 . .
C50 C51 H51B 109.5 . .
H51A C51 H51B 109.5 . .
C50 C51 H51C 109.5 . .
H51A C51 H51C 109.5 . .
H51B C51 H51C 109.5 . .
Si15 C52 H52A 109.5 . .
Si15 C52 H52B 109.5 . .
H52A C52 H52B 109.5 . .
Si15 C52 H52C 109.5 . .
H52A C52 H52C 109.5 . .
H52B C52 H52C 109.5 . .
Si15 C53 H53A 109.5 . .
Si15 C53 H53B 109.5 . .
H53A C53 H53B 109.5 . .
Si15 C53 H53C 109.5 . .
H53A C53 H53C 109.5 . .
H53B C53 H53C 109.5 . .
Si15 C54 H54A 109.5 . .
Si15 C54 H54B 109.5 . .
H54A C54 H54B 109.5 . .
Si15 C54 H54C 109.5 . .
H54A C54 H54C 109.5 . .
H54B C54 H54C 109.5 . .
Si14 C55 H55A 109.5 . .
Si14 C55 H55B 109.5 . .
H55A C55 H55B 109.5 . .
Si14 C55 H55C 109.5 . .
H55A C55 H55C 109.5 . .
H55B C55 H55C 109.5 . .
Si14 C56 H56A 109.5 . .
Si14 C56 H56B 109.5 . .
H56A C56 H56B 109.5 . .
Si14 C56 H56C 109.5 . .
H56A C56 H56C 109.5 . .
H56B C56 H56C 109.5 . .
Si14 C57 H57A 109.5 . .
Si14 C57 H57B 109.5 . .
H57A C57 H57B 109.5 . .
Si14 C57 H57C 109.5 . .
H57A C57 H57C 109.5 . .
H57B C57 H57C 109.5 . .
Si16 C58 H58A 109.5 . .
Si16 C58 H58B 109.5 . .
H58A C58 H58B 109.5 . .
Si16 C58 H58C 109.5 . .
H58A C58 H58C 109.5 . .
H58B C58 H58C 109.5 . .
Si16 C59 H59A 109.5 . .
Si16 C59 H59B 109.5 . .
H59A C59 H59B 109.5 . .
Si16 C59 H59C 109.5 . .
H59A C59 H59C 109.5 . .
H59B C59 H59C 109.5 . .
Si16 C60 H60A 109.5 . .
Si16 C60 H60B 109.5 . .
H60A C60 H60B 109.5 . .
Si16 C60 H60C 109.5 . .
H60A C60 H60C 109.5 . .
H60B C60 H60C 109.5 . .
Si18 C61 H61A 109.5 . .
Si18 C61 H61B 109.5 . .
H61A C61 H61B 109.5 . .
Si18 C61 H61C 109.5 . .
H61A C61 H61C 109.5 . .
H61B C61 H61C 109.5 . .
Si18 C62 H62A 109.5 . .
Si18 C62 H62B 109.5 . .
H62A C62 H62B 109.5 . .
Si18 C62 H62C 109.5 . .
H62A C62 H62C 109.5 . .
H62B C62 H62C 109.5 . .
Si18 C63 H63A 109.5 . .
Si18 C63 H63B 109.5 . .
H63A C63 H63B 109.5 . .
Si18 C63 H63C 109.5 . .
H63A C63 H63C 109.5 . .
H63B C63 H63C 109.5 . .
Si19 C64 H64A 109.5 . .
Si19 C64 H64B 109.5 . .
H64A C64 H64B 109.5 . .
Si19 C64 H64C 109.5 . .
H64A C64 H64C 109.5 . .
H64B C64 H64C 109.5 . .
Si19 C65 H65A 109.5 . .
Si19 C65 H65B 109.5 . .
H65A C65 H65B 109.5 . .
Si19 C65 H65C 109.5 . .
H65A C65 H65C 109.5 . .
H65B C65 H65C 109.5 . .
Si19 C66 H66A 109.5 . .
Si19 C66 H66B 109.5 . .
H66A C66 H66B 109.5 . .
Si19 C66 H66C 109.5 . .
H66A C66 H66C 109.5 . .
H66B C66 H66C 109.5 . .
Si20 C67 H67A 109.5 . .
Si20 C67 H67B 109.5 . .
H67A C67 H67B 109.5 . .
Si20 C67 H67C 109.5 . .
H67A C67 H67C 109.5 . .
H67B C67 H67C 109.5 . .
Si20 C68 H68A 109.5 . .
Si20 C68 H68B 109.5 . .
H68A C68 H68B 109.5 . .
Si20 C68 H68C 109.5 . .
H68A C68 H68C 109.5 . .
H68B C68 H68C 109.5 . .
Si20 C69 H69A 109.5 . .
Si20 C69 H69B 109.5 . .
H69A C69 H69B 109.5 . .
Si20 C69 H69C 109.5 . .
H69A C69 H69C 109.5 . .
H69B C69 H69C 109.5 . .
Si22 C70 H70A 109.5 . .
Si22 C70 H70B 109.5 . .
H70A C70 H70B 109.5 . .
Si22 C70 H70C 109.5 . .
H70A C70 H70C 109.5 . .
H70B C70 H70C 109.5 . .
Si22 C71 H71A 109.5 . .
Si22 C71 H71B 109.5 . .
H71A C71 H71B 109.5 . .
Si22 C71 H71C 109.5 . .
H71A C71 H71C 109.5 . .
H71B C71 H71C 109.5 . .
Si22 C72 H72A 109.5 . .
Si22 C72 H72B 109.5 . .
H72A C72 H72B 109.5 . .
Si22 C72 H72C 109.5 . .
H72A C72 H72C 109.5 . .
H72B C72 H72C 109.5 . .
Si23 C73 H73A 109.5 . .
Si23 C73 H73B 109.5 . .
H73A C73 H73B 109.5 . .
Si23 C73 H73C 109.5 . .
H73A C73 H73C 109.5 . .
H73B C73 H73C 109.5 . .
Si23 C74 H74A 109.5 . .
Si23 C74 H74B 109.5 . .
H74A C74 H74B 109.5 . .
Si23 C74 H74C 109.5 . .
H74A C74 H74C 109.5 . .
H74B C74 H74C 109.5 . .
Si23 C75 H75A 109.5 . .
Si23 C75 H75B 109.5 . .
H75A C75 H75B 109.5 . .
Si23 C75 H75C 109.5 . .
H75A C75 H75C 109.5 . .
H75B C75 H75C 109.5 . .
Si24 C76 H76A 109.5 . .
Si24 C76 H76B 109.5 . .
H76A C76 H76B 109.5 . .
Si24 C76 H76C 109.5 . .
H76A C76 H76C 109.5 . .
H76B C76 H76C 109.5 . .
Si24 C77 H77A 109.5 . .
Si24 C77 H77B 109.5 . .
H77A C77 H77B 109.5 . .
Si24 C77 H77C 109.5 . .
H77A C77 H77C 109.5 . .
H77B C77 H77C 109.5 . .
Si24 C78 H78A 109.5 . .
Si24 C78 H78B 109.5 . .
H78A C78 H78B 109.5 . .
Si24 C78 H78C 109.5 . .
H78A C78 H78C 109.5 . .
H78B C78 H78C 109.5 . .
C79 Sn3 C79 104.8(5) 3_675 2_765
C79 Sn3 C79 104.8(5) 3_675 .
C79 Sn3 C79 104.8(5) 2_765 .
C79 Sn3 Ge19 138.7(4) 3_675 .
C79 Sn3 Ge19 111.3(5) 2_765 .
C79 Sn3 Ge19 85.0(4) . .
C79 Sn3 Ge19 111.3(5) 3_675 2_765
C79 Sn3 Ge19 85.0(4) 2_765 2_765
C79 Sn3 Ge19 138.7(4) . 2_765
Ge19 Sn3 Ge19 54.63(6) . 2_765
C79 Sn3 Ge19 85.0(4) 3_675 3_675
C79 Sn3 Ge19 138.7(4) 2_765 3_675
C79 Sn3 Ge19 111.3(5) . 3_675
Ge19 Sn3 Ge19 54.63(6) . 3_675
Ge19 Sn3 Ge19 54.63(6) 2_765 3_675
Ge20 Ge19 Ge20 95.08(9) 2_765 .
Ge20 Ge19 Ge19 55.35(7) 2_765 2_765
Ge20 Ge19 Ge19 99.44(6) . 2_765
Ge20 Ge19 Ge19 99.73(6) 2_765 3_675
Ge20 Ge19 Ge19 54.96(7) . 3_675
Ge19 Ge19 Ge19 60.004(1) 2_765 3_675
Ge20 Ge19 Sn3 114.59(8) 2_765 .
Ge20 Ge19 Sn3 114.23(7) . .
Ge19 Ge19 Sn3 62.69(3) 2_765 .
Ge19 Ge19 Sn3 62.69(3) 3_675 .
Si25 Ge20 Ge19 118.37(14) . 3_675
Si25 Ge20 Ge19 121.70(14) . .
Ge19 Ge20 Ge19 69.68(10) 3_675 .
Si25 Ge20 Ge21 121.71(14) . 3_675
Ge19 Ge20 Ge21 81.51(7) 3_675 3_675
Ge19 Ge20 Ge21 116.59(8) . 3_675
Si25 Ge20 Ge21 124.68(14) . .
Ge19 Ge20 Ge21 116.80(8) 3_675 .
Ge19 Ge20 Ge21 81.27(7) . .
Ge21 Ge20 Ge21 63.23(8) 3_675 .
Ge20 Ge21 Ge20 91.70(9) 2_765 .
Ge20 Ge21 Ge21 58.40(6) 2_765 2_765
Ge20 Ge21 Ge21 101.13(6) . 2_765
Ge20 Ge21 Ge21 101.15(6) 2_765 3_675
Ge20 Ge21 Ge21 58.37(7) . 3_675
Ge21 Ge21 Ge21 59.997(1) 2_765 3_675
Si26 Si25 Si28 109.8(3) . .
Si26 Si25 Si27 109.9(3) . .
Si28 Si25 Si27 114.3(4) . .
Si26 Si25 Ge20 110.7(2) . .
Si28 Si25 Ge20 109.1(3) . .
Si27 Si25 Ge20 102.8(2) . .
C84 Si26 C83 108.2(12) . .
C84 Si26 C85 110.8(12) . .
C83 Si26 C85 108.5(10) . .
C84 Si26 Si25 107.5(9) . .
C83 Si26 Si25 111.9(6) . .
C85 Si26 Si25 109.9(8) . .
C88 Si27 C87 107.6(10) . .
C88 Si27 C86 111.4(12) . .
C87 Si27 C86 110.5(11) . .
C88 Si27 Si25 110.6(9) . .
C87 Si27 Si25 110.6(8) . .
C86 Si27 Si25 106.3(8) . .
C90 Si28 C89 106.6(16) . .
C90 Si28 C91 110.8(14) . .
C89 Si28 C91 115.1(15) . .
C90 Si28 Si25 106.7(11) . .
C89 Si28 Si25 110.0(10) . .
C91 Si28 Si25 107.3(10) . .
C80 C79 Sn3 114.2(11) . .
C80 C79 H79A 108.7 . .
Sn3 C79 H79A 108.7 . .
C80 C79 H79B 108.7 . .
Sn3 C79 H79B 108.7 . .
H79A C79 H79B 107.6 . .
C81 C80 C79 114.7(15) . .
C81 C80 H80A 108.6 . .
C79 C80 H80A 108.6 . .
C81 C80 H80B 108.6 . .
C79 C80 H80B 108.6 . .
H80A C80 H80B 107.6 . .
C82 C81 C80 114.6(16) . .
C82 C81 H81A 108.6 . .
C80 C81 H81A 108.6 . .
C82 C81 H81B 108.6 . .
C80 C81 H81B 108.6 . .
H81A C81 H81B 107.6 . .
C81 C82 H82A 109.5 . .
C81 C82 H82B 109.5 . .
H82A C82 H82B 109.5 . .
C81 C82 H82C 109.5 . .
H82A C82 H82C 109.5 . .
H82B C82 H82C 109.5 . .
Si26 C83 H83A 109.5 . .
Si26 C83 H83B 109.5 . .
H83A C83 H83B 109.5 . .
Si26 C83 H83C 109.5 . .
H83A C83 H83C 109.5 . .
H83B C83 H83C 109.5 . .
Si26 C84 H84A 109.5 . .
Si26 C84 H84B 109.5 . .
H84A C84 H84B 109.5 . .
Si26 C84 H84C 109.5 . .
H84A C84 H84C 109.5 . .
H84B C84 H84C 109.5 . .
Si26 C85 H85A 109.5 . .
Si26 C85 H85B 109.5 . .
H85A C85 H85B 109.5 . .
Si26 C85 H85C 109.5 . .
H85A C85 H85C 109.5 . .
H85B C85 H85C 109.5 . .
Si27 C86 H86A 109.5 . .
Si27 C86 H86B 109.5 . .
H86A C86 H86B 109.5 . .
Si27 C86 H86C 109.5 . .
H86A C86 H86C 109.5 . .
H86B C86 H86C 109.5 . .
Si27 C87 H87A 109.5 . .
Si27 C87 H87B 109.5 . .
H87A C87 H87B 109.5 . .
Si27 C87 H87C 109.5 . .
H87A C87 H87C 109.5 . .
H87B C87 H87C 109.5 . .
Si27 C88 H88A 109.5 . .
Si27 C88 H88B 109.5 . .
H88A C88 H88B 109.5 . .
Si27 C88 H88C 109.5 . .
H88A C88 H88C 109.5 . .
H88B C88 H88C 109.5 . .
Si28 C89 H89A 109.5 . .
Si28 C89 H89B 109.5 . .
H89A C89 H89B 109.5 . .
Si28 C89 H89C 109.5 . .
H89A C89 H89C 109.5 . .
H89B C89 H89C 109.5 . .
Si28 C90 H90A 109.5 . .
Si28 C90 H90B 109.5 . .
H90A C90 H90B 109.5 . .
Si28 C90 H90C 109.5 . .
H90A C90 H90C 109.5 . .
H90B C90 H90C 109.5 . .
Si28 C91 H91A 109.5 . .
Si28 C91 H91B 109.5 . .
H91A C91 H91B 109.5 . .
Si28 C91 H91C 109.5 . .
H91A C91 H91C 109.5 . .
H91B C91 H91C 109.5 . .

loop_
_geom_bond_atom_site_label_1
_geom_bond_atom_site_label_2
_geom_bond_distance
_geom_bond_site_symmetry_2
Sn1 C1 2.165(16) .
Sn1 C5 2.162(15) .
Sn1 C9 2.174(16) .
Sn1 Ge1 2.6843(19) .
Ge1 Ge7 2.480(2) .
Ge1 Ge8 2.483(2) .
Ge1 Ge2 2.671(2) .
Ge1 Ge3 2.673(2) .
Ge2 Ge9 2.504(2) .
Ge2 Ge8 2.580(2) .
Ge2 Ge3 2.871(2) .
Ge3 Ge9 2.509(2) .
Ge3 Ge7 2.576(2) .
Ge4 Ge7 2.563(2) .
Ge4 Ge8 2.564(2) .
Ge4 Ge5 2.663(2) .
Ge4 Ge6 2.672(2) .
Ge5 Ge9 2.527(2) .
Ge5 Ge8 2.571(2) .
Ge5 Ge6 2.820(2) .
Ge6 Ge9 2.522(2) .
Ge6 Ge7 2.567(2) .
Ge7 Si1 2.379(4) .
Ge8 Si5 2.378(4) .
Ge9 Si9 2.373(4) .
Si1 Si3 2.339(6) .
Si1 Si4 2.346(5) .
Si1 Si2 2.364(6) .
Si2 C13 1.874(16) .
Si2 C14 1.867(18) .
Si2 C15 1.885(17) .
Si3 C18 1.859(18) .
Si3 C17 1.874(17) .
Si3 C16 1.861(19) .
Si4 C20 1.839(17) .
Si4 C19 1.840(16) .
Si4 C21 1.854(16) .
Si5 Si6 2.336(6) .
Si5 Si8 2.351(6) .
Si5 Si7 2.358(6) .
Si6 C22 1.830(17) .
Si6 C24 1.84(2) .
Si6 C23 1.87(2) .
Si7 C25 1.867(17) .
Si7 C27 1.863(19) .
Si7 C26 1.869(18) .
Si8 C30 1.846(19) .
Si8 C29 1.84(2) .
Si8 C28 1.864(16) .
Si9 Si10 2.338(6) .
Si9 Si11 2.340(6) .
Si9 Si12 2.365(6) .
Si10 C33 1.84(2) .
Si10 C31 1.86(2) .
Si10 C32 1.881(19) .
Si11 C36 1.82(2) .
Si11 C35 1.83(2) .
Si11 C34 1.842(19) .
Si12 C37 1.846(17) .
Si12 C39 1.865(16) .
Si12 C38 1.873(17) .
C1 C2 1.53(2) .
C1 H1A 0.9900 .
C1 H1B 0.9900 .
C2 C3 1.52(2) .
C2 H2A 0.9900 .
C2 H2B 0.9900 .
C3 C4 1.50(2) .
C3 H3A 0.9900 .
C3 H3B 0.9900 .
C4 H4A 0.9800 .
C4 H4B 0.9800 .
C4 H4C 0.9800 .
C5 C6 1.51(2) .
C5 H5A 0.9900 .
C5 H5B 0.9900 .
C6 C7 1.54(2) .
C6 H6A 0.9900 .
C6 H6B 0.9900 .
C7 C8 1.49(2) .
C7 H7A 0.9900 .
C7 H7B 0.9900 .
C8 H8A 0.9800 .
C8 H8B 0.9800 .
C8 H8C 0.9800 .
C9 C10 1.46(2) .
C9 H9A 0.9900 .
C9 H9B 0.9900 .
C10 C11 1.53(2) .
C10 H10A 0.9900 .
C10 H10B 0.9900 .
C11 C12 1.43(3) .
C11 H11A 0.9900 .
C11 H11B 0.9900 .
C12 H12A 0.9800 .
C12 H12B 0.9800 .
C12 H12C 0.9800 .
C13 H13A 0.9800 .
C13 H13B 0.9800 .
C13 H13C 0.9800 .
C14 H14A 0.9800 .
C14 H14B 0.9800 .
C14 H14C 0.9800 .
C15 H15A 0.9800 .
C15 H15B 0.9800 .
C15 H15C 0.9800 .
C16 H16A 0.9800 .
C16 H16B 0.9800 .
C16 H16C 0.9800 .
C17 H17A 0.9800 .
C17 H17B 0.9800 .
C17 H17C 0.9800 .
C18 H18A 0.9800 .
C18 H18B 0.9800 .
C18 H18C 0.9800 .
C19 H19A 0.9800 .
C19 H19B 0.9800 .
C19 H19C 0.9800 .
C20 H20A 0.9800 .
C20 H20B 0.9800 .
C20 H20C 0.9800 .
C21 H21A 0.9800 .
C21 H21B 0.9800 .
C21 H21C 0.9800 .
C22 H22A 0.9800 .
C22 H22B 0.9800 .
C22 H22C 0.9800 .
C23 H23A 0.9800 .
C23 H23B 0.9800 .
C23 H23C 0.9800 .
C24 H24A 0.9800 .
C24 H24B 0.9800 .
C24 H24C 0.9800 .
C25 H25A 0.9800 .
C25 H25B 0.9800 .
C25 H25C 0.9800 .
C26 H26A 0.9800 .
C26 H26B 0.9800 .
C26 H26C 0.9800 .
C27 H27A 0.9800 .
C27 H27B 0.9800 .
C27 H27C 0.9800 .
C28 H28A 0.9800 .
C28 H28B 0.9800 .
C28 H28C 0.9800 .
C29 H29A 0.9800 .
C29 H29B 0.9800 .
C29 H29C 0.9800 .
C30 H30A 0.9800 .
C30 H30B 0.9800 .
C30 H30C 0.9800 .
C31 H31A 0.9800 .
C31 H31B 0.9800 .
C31 H31C 0.9800 .
C32 H32A 0.9800 .
C32 H32B 0.9800 .
C32 H32C 0.9800 .
C33 H33A 0.9800 .
C33 H33B 0.9800 .
C33 H33C 0.9800 .
C34 H34A 0.9800 .
C34 H34B 0.9800 .
C34 H34C 0.9800 .
C35 H35A 0.9800 .
C35 H35B 0.9800 .
C35 H35C 0.9800 .
C36 H36A 0.9800 .
C36 H36B 0.9800 .
C36 H36C 0.9800 .
C37 H37A 0.9800 .
C37 H37B 0.9800 .
C37 H37C 0.9800 .
C38 H38A 0.9800 .
C38 H38B 0.9800 .
C38 H38C 0.9800 .
C39 H39A 0.9800 .
C39 H39B 0.9800 .
C39 H39C 0.9800 .
Sn2 C44 2.119(18) .
Sn2 C48 2.134(15) .
Sn2 C40 2.193(16) .
Sn2 Ge10 2.802(2) .
Ge10 Ge16 2.481(2) .
Ge10 Ge17 2.485(2) .
Ge10 Ge12 2.738(2) .
Ge10 Ge11 2.751(2) .
Ge11 Ge18 2.497(2) .
Ge11 Ge17 2.525(2) .
Ge11 Ge12 2.848(2) .
Ge12 Ge18 2.485(2) .
Ge12 Ge16 2.529(2) .
Ge13 Ge17 2.559(2) .
Ge13 Ge16 2.574(2) .
Ge13 Ge15 2.660(2) .
Ge13 Ge14 2.682(2) .
Ge14 Ge18 2.526(2) .
Ge14 Ge17 2.568(2) .
Ge14 Ge15 2.768(2) .
Ge15 Ge18 2.535(2) .
Ge15 Ge16 2.569(2) .
Ge16 Si13 2.381(4) .
Ge17 Si17 2.379(4) .
Ge18 Si21 2.362(4) .
Si13 Si15 2.345(6) .
Si13 Si14 2.346(5) .
Si13 Si16 2.355(6) .
Si14 C56 1.864(17) .
Si14 C55 1.862(16) .
Si14 C57 1.887(17) .
Si15 C53 1.841(15) .
Si15 C52 1.870(18) .
Si15 C54 1.874(16) .
Si16 C60 1.865(16) .
Si16 C58 1.868(16) .
Si16 C59 1.877(17) .
Si17 Si20 2.348(6) .
Si17 Si18 2.343(6) .
Si17 Si19 2.354(6) .
Si18 C63 1.848(18) .
Si18 C61 1.869(17) .
Si18 C62 1.862(17) .
Si19 C65 1.860(18) .
Si19 C64 1.866(19) .
Si19 C66 1.874(17) .
Si20 C69 1.857(18) .
Si20 C68 1.859(15) .
Si20 C67 1.887(19) .
Si21 Si23 2.334(6) .
Si21 Si24 2.337(6) .
Si21 Si22 2.359(6) .
Si22 C72 1.841(16) .
Si22 C71 1.85(2) .
Si22 C70 1.853(18) .
Si23 C74 1.81(2) .
Si23 C75 1.85(2) .
Si23 C73 1.863(19) .
Si24 C76 1.872(17) .
Si24 C77 1.882(15) .
Si24 C78 1.896(15) .
C40 C41 1.46(2) .
C40 H40A 0.9900 .
C40 H40B 0.9900 .
C41 C42 1.54(2) .
C41 H41A 0.9900 .
C41 H41B 0.9900 .
C42 C43 1.49(2) .
C42 H42A 0.9900 .
C42 H42B 0.9900 .
C43 H43A 0.9800 .
C43 H43B 0.9800 .
C43 H43C 0.9800 .
C44 C45 1.51(2) .
C44 H44A 0.9900 .
C44 H44B 0.9900 .
C45 C46 1.50(2) .
C45 H45A 0.9900 .
C45 H45B 0.9900 .
C46 C47 1.51(3) .
C46 H46A 0.9900 .
C46 H46B 0.9900 .
C47 H47A 0.9800 .
C47 H47B 0.9800 .
C47 H47C 0.9800 .
C48 C49 1.51(2) .
C48 H48A 0.9500 .
C48 H48B 0.9601 .
C49 C50 1.50(2) .
C49 H49A 0.9900 .
C49 H49B 0.9900 .
C50 C51 1.50(2) .
C50 H50A 0.9900 .
C50 H50B 0.9900 .
C51 H51A 0.9800 .
C51 H51B 0.9800 .
C51 H51C 0.9800 .
C52 H52A 0.9800 .
C52 H52B 0.9800 .
C52 H52C 0.9800 .
C53 H53A 0.9800 .
C53 H53B 0.9800 .
C53 H53C 0.9800 .
C54 H54A 0.9800 .
C54 H54B 0.9800 .
C54 H54C 0.9800 .
C55 H55A 0.9800 .
C55 H55B 0.9800 .
C55 H55C 0.9800 .
C56 H56A 0.9800 .
C56 H56B 0.9800 .
C56 H56C 0.9800 .
C57 H57A 0.9800 .
C57 H57B 0.9800 .
C57 H57C 0.9800 .
C58 H58A 0.9800 .
C58 H58B 0.9800 .
C58 H58C 0.9800 .
C59 H59A 0.9800 .
C59 H59B 0.9800 .
C59 H59C 0.9800 .
C60 H60A 0.9800 .
C60 H60B 0.9800 .
C60 H60C 0.9800 .
C61 H61A 0.9800 .
C61 H61B 0.9800 .
C61 H61C 0.9800 .
C62 H62A 0.9800 .
C62 H62B 0.9800 .
C62 H62C 0.9800 .
C63 H63A 0.9800 .
C63 H63B 0.9800 .
C63 H63C 0.9800 .
C64 H64A 0.9800 .
C64 H64B 0.9800 .
C64 H64C 0.9800 .
C65 H65A 0.9800 .
C65 H65B 0.9800 .
C65 H65C 0.9800 .
C66 H66A 0.9800 .
C66 H66B 0.9800 .
C66 H66C 0.9800 .
C67 H67A 0.9800 .
C67 H67B 0.9800 .
C67 H67C 0.9800 .
C68 H68A 0.9800 .
C68 H68B 0.9800 .
C68 H68C 0.9800 .
C69 H69A 0.9800 .
C69 H69B 0.9800 .
C69 H69C 0.9800 .
C70 H70A 0.9800 .
C70 H70B 0.9800 .
C70 H70C 0.9800 .
C71 H71A 0.9800 .
C71 H71B 0.9800 .
C71 H71C 0.9800 .
C72 H72A 0.9800 .
C72 H72B 0.9800 .
C72 H72C 0.9800 .
C73 H73A 0.9800 .
C73 H73B 0.9800 .
C73 H73C 0.9800 .
C74 H74A 0.9800 .
C74 H74B 0.9800 .
C74 H74C 0.9800 .
C75 H75A 0.9800 .
C75 H75B 0.9800 .
C75 H75C 0.9800 .
C76 H76A 0.9800 .
C76 H76B 0.9800 .
C76 H76C 0.9800 .
C77 H77A 0.9800 .
C77 H77B 0.9800 .
C77 H77C 0.9800 .
C78 H78A 0.9800 .
C78 H78B 0.9800 .
C78 H78C 0.9800 .
Sn3 C79 2.161(18) 3_675
Sn3 C79 2.161(18) 2_765
Sn3 C79 2.161(18) .
Sn3 Ge19 3.091(2) .
Sn3 Ge19 3.092(2) 2_765
Sn3 Ge19 3.092(2) 3_675
Ge19 Ge20 2.477(2) 2_765
Ge19 Ge20 2.489(2) .
Ge19 Ge19 2.837(3) 2_765
Ge19 Ge19 2.837(3) 3_675
Ge20 Si25 2.360(5) .
Ge20 Ge19 2.477(2) 3_675
Ge20 Ge21 2.553(2) 3_675
Ge20 Ge21 2.553(2) .
Ge21 Ge20 2.553(2) 2_765
Ge21 Ge21 2.677(3) 2_765
Ge21 Ge21 2.677(3) 3_675
Si25 Si26 2.340(7) .
Si25 Si28 2.357(9) .
Si25 Si27 2.356(8) .
Si26 C84 1.85(2) .
Si26 C83 1.88(2) .
Si26 C85 1.88(2) .
Si27 C88 1.83(2) .
Si27 C87 1.88(2) .
Si27 C86 1.91(3) .
Si28 C90 1.86(3) .
Si28 C89 1.87(3) .
Si28 C91 1.88(3) .
C79 C80 1.51(2) .
C79 H79A 0.9900 .
C79 H79B 0.9900 .
C80 C81 1.51(2) .
C80 H80A 0.9900 .
C80 H80B 0.9900 .
C81 C82 1.48(2) .
C81 H81A 0.9900 .
C81 H81B 0.9900 .
C82 H82A 0.9800 .
C82 H82B 0.9800 .
C82 H82C 0.9800 .
C83 H83A 0.9800 .
C83 H83B 0.9800 .
C83 H83C 0.9800 .
C84 H84A 0.9800 .
C84 H84B 0.9800 .
C84 H84C 0.9800 .
C85 H85A 0.9800 .
C85 H85B 0.9800 .
C85 H85C 0.9800 .
C86 H86A 0.9800 .
C86 H86B 0.9800 .
C86 H86C 0.9800 .
C87 H87A 0.9800 .
C87 H87B 0.9800 .
C87 H87C 0.9800 .
C88 H88A 0.9800 .
C88 H88B 0.9800 .
C88 H88C 0.9800 .
C89 H89A 0.9800 .
C89 H89B 0.9800 .
C89 H89C 0.9800 .
C90 H90A 0.9800 .
C90 H90B 0.9800 .
C90 H90C 0.9800 .
C91 H91A 0.9800 .
C91 H91B 0.9800 .
C91 H91C 0.9800 .

loop_
_geom_torsion_atom_site_label_1
_geom_torsion_atom_site_label_2
_geom_torsion_atom_site_label_3
_geom_torsion_atom_site_label_4
_geom_torsion
_geom_torsion_site_symmetry_1
_geom_torsion_site_symmetry_4
C1 Sn1 Ge1 Ge7 89.6(5) . .
C5 Sn1 Ge1 Ge7 -29.1(5) . .
C9 Sn1 Ge1 Ge7 -153.7(5) . .
C1 Sn1 Ge1 Ge8 -122.2(5) . .
C5 Sn1 Ge1 Ge8 119.1(5) . .
C9 Sn1 Ge1 Ge8 -5.5(5) . .
C1 Sn1 Ge1 Ge2 -164.8(5) . .
C5 Sn1 Ge1 Ge2 76.4(5) . .
C9 Sn1 Ge1 Ge2 -48.1(5) . .
C1 Sn1 Ge1 Ge3 130.1(5) . .
C5 Sn1 Ge1 Ge3 11.4(5) . .
C9 Sn1 Ge1 Ge3 -113.1(5) . .
Ge7 Ge1 Ge2 Ge9 13.24(9) . .
Ge8 Ge1 Ge2 Ge9 92.35(7) . .
Ge3 Ge1 Ge2 Ge9 -33.22(6) . .
Sn1 Ge1 Ge2 Ge9 -124.06(7) . .
Ge7 Ge1 Ge2 Ge8 -79.11(7) . .
Ge3 Ge1 Ge2 Ge8 -125.58(7) . .
Sn1 Ge1 Ge2 Ge8 143.59(7) . .
Ge7 Ge1 Ge2 Ge3 46.46(6) . .
Ge8 Ge1 Ge2 Ge3 125.58(7) . .
Sn1 Ge1 Ge2 Ge3 -90.84(6) . .
Ge7 Ge1 Ge3 Ge9 -92.49(7) . .
Ge8 Ge1 Ge3 Ge9 -13.42(9) . .
Ge2 Ge1 Ge3 Ge9 33.13(6) . .
Sn1 Ge1 Ge3 Ge9 118.41(7) . .
Ge8 Ge1 Ge3 Ge7 79.07(7) . .
Ge2 Ge1 Ge3 Ge7 125.62(7) . .
Sn1 Ge1 Ge3 Ge7 -149.10(7) . .
Ge7 Ge1 Ge3 Ge2 -125.62(7) . .
Ge8 Ge1 Ge3 Ge2 -46.55(6) . .
Sn1 Ge1 Ge3 Ge2 85.29(6) . .
Ge8 Ge2 Ge3 Ge9 -96.35(7) . .
Ge1 Ge2 Ge3 Ge9 -139.33(8) . .
Ge9 Ge2 Ge3 Ge7 96.41(7) . .
Ge8 Ge2 Ge3 Ge7 0.06(7) . .
Ge1 Ge2 Ge3 Ge7 -42.92(6) . .
Ge9 Ge2 Ge3 Ge1 139.33(8) . .
Ge8 Ge2 Ge3 Ge1 42.98(6) . .
Ge7 Ge4 Ge5 Ge9 -14.50(8) . .
Ge8 Ge4 Ge5 Ge9 -90.92(7) . .
Ge6 Ge4 Ge5 Ge9 32.10(6) . .
Ge7 Ge4 Ge5 Ge8 76.43(7) . .
Ge6 Ge4 Ge5 Ge8 123.02(6) . .
Ge7 Ge4 Ge5 Ge6 -46.59(6) . .
Ge8 Ge4 Ge5 Ge6 -123.02(6) . .
Ge7 Ge4 Ge6 Ge9 91.31(7) . .
Ge8 Ge4 Ge6 Ge9 14.85(8) . .
Ge5 Ge4 Ge6 Ge9 -32.15(6) . .
Ge8 Ge4 Ge6 Ge7 -76.45(7) . .
Ge5 Ge4 Ge6 Ge7 -123.45(7) . .
Ge7 Ge4 Ge6 Ge5 123.45(7) . .
Ge8 Ge4 Ge6 Ge5 47.00(6) . .
Ge8 Ge5 Ge6 Ge9 95.56(7) . .
Ge4 Ge5 Ge6 Ge9 141.72(7) . .
Ge9 Ge5 Ge6 Ge7 -95.90(7) . .
Ge8 Ge5 Ge6 Ge7 -0.34(7) . .
Ge4 Ge5 Ge6 Ge7 45.82(6) . .
Ge9 Ge5 Ge6 Ge4 -141.72(7) . .
Ge8 Ge5 Ge6 Ge4 -46.16(6) . .
Ge8 Ge1 Ge7 Si1 149.98(14) . .
Ge2 Ge1 Ge7 Si1 -151.76(14) . .
Ge3 Ge1 Ge7 Si1 -102.32(15) . .
Sn1 Ge1 Ge7 Si1 -53.56(19) . .
Ge8 Ge1 Ge7 Ge4 8.56(7) . .
Ge2 Ge1 Ge7 Ge4 66.82(8) . .
Ge3 Ge1 Ge7 Ge4 116.26(7) . .
Sn1 Ge1 Ge7 Ge4 165.02(10) . .
Ge8 Ge1 Ge7 Ge6 -53.07(8) . .
Ge2 Ge1 Ge7 Ge6 5.19(10) . .
Ge3 Ge1 Ge7 Ge6 54.63(7) . .
Sn1 Ge1 Ge7 Ge6 103.39(11) . .
Ge8 Ge1 Ge7 Ge3 -107.70(7) . .
Ge2 Ge1 Ge7 Ge3 -49.44(7) . .
Sn1 Ge1 Ge7 Ge3 48.76(11) . .
Ge8 Ge4 Ge7 Si1 -147.99(14) . .
Ge5 Ge4 Ge7 Si1 155.27(14) . .
Ge6 Ge4 Ge7 Si1 105.51(15) . .
Ge8 Ge4 Ge7 Ge1 -8.32(7) . .
Ge5 Ge4 Ge7 Ge1 -65.07(7) . .
Ge6 Ge4 Ge7 Ge1 -114.82(7) . .
Ge8 Ge4 Ge7 Ge6 106.50(6) . .
Ge5 Ge4 Ge7 Ge6 49.75(6) . .
Ge8 Ge4 Ge7 Ge3 54.20(8) . .
Ge5 Ge4 Ge7 Ge3 -2.54(9) . .
Ge6 Ge4 Ge7 Ge3 -52.30(7) . .
Ge9 Ge6 Ge7 Si1 137.67(13) . .
Ge4 Ge6 Ge7 Si1 -120.23(14) . .
Ge5 Ge6 Ge7 Si1 -165.66(13) . .
Ge9 Ge6 Ge7 Ge1 -20.97(9) . .
Ge4 Ge6 Ge7 Ge1 81.13(8) . .
Ge5 Ge6 Ge7 Ge1 35.70(9) . .
Ge9 Ge6 Ge7 Ge4 -102.10(7) . .
Ge5 Ge6 Ge7 Ge4 -45.43(6) . .
Ge9 Ge6 Ge7 Ge3 29.11(6) . .
Ge4 Ge6 Ge7 Ge3 131.21(7) . .
Ge5 Ge6 Ge7 Ge3 85.79(6) . .
Ge9 Ge3 Ge7 Si1 -142.63(12) . .
Ge1 Ge3 Ge7 Si1 118.30(12) . .
Ge2 Ge3 Ge7 Si1 161.91(12) . .
Ge9 Ge3 Ge7 Ge1 99.07(7) . .
Ge2 Ge3 Ge7 Ge1 43.61(6) . .
Ge9 Ge3 Ge7 Ge4 18.22(9) . .
Ge1 Ge3 Ge7 Ge4 -80.85(8) . .
Ge2 Ge3 Ge7 Ge4 -37.23(8) . .
Ge9 Ge3 Ge7 Ge6 -29.30(6) . .
Ge1 Ge3 Ge7 Ge6 -128.37(7) . .
Ge2 Ge3 Ge7 Ge6 -84.75(6) . .
Ge7 Ge1 Ge8 Si5 -147.46(14) . .
Ge2 Ge1 Ge8 Si5 104.89(15) . .
Ge3 Ge1 Ge8 Si5 154.37(14) . .
Sn1 Ge1 Ge8 Si5 53.61(18) . .
Ge7 Ge1 Ge8 Ge4 -8.56(7) . .
Ge2 Ge1 Ge8 Ge4 -116.21(7) . .
Ge3 Ge1 Ge8 Ge4 -66.73(8) . .
Sn1 Ge1 Ge8 Ge4 -167.48(9) . .
Ge7 Ge1 Ge8 Ge5 52.71(8) . .
Ge2 Ge1 Ge8 Ge5 -54.94(7) . .
Ge3 Ge1 Ge8 Ge5 -5.46(10) . .
Sn1 Ge1 Ge8 Ge5 -106.21(10) . .
Ge7 Ge1 Ge8 Ge2 107.65(7) . .
Ge3 Ge1 Ge8 Ge2 49.48(7) . .
Sn1 Ge1 Ge8 Ge2 -51.27(9) . .
Ge7 Ge4 Ge8 Si5 146.21(14) . .
Ge5 Ge4 Ge8 Si5 -107.17(14) . .
Ge6 Ge4 Ge8 Si5 -157.23(13) . .
Ge7 Ge4 Ge8 Ge1 8.31(7) . .
Ge5 Ge4 Ge8 Ge1 114.93(7) . .
Ge6 Ge4 Ge8 Ge1 64.88(7) . .
Ge7 Ge4 Ge8 Ge5 -106.62(6) . .
Ge6 Ge4 Ge8 Ge5 -50.06(6) . .
Ge7 Ge4 Ge8 Ge2 -54.04(8) . .
Ge5 Ge4 Ge8 Ge2 52.58(7) . .
Ge6 Ge4 Ge8 Ge2 2.52(9) . .
Ge9 Ge5 Ge8 Si5 -139.50(13) . .
Ge4 Ge5 Ge8 Si5 118.09(13) . .
Ge6 Ge5 Ge8 Si5 163.99(13) . .
Ge9 Ge5 Ge8 Ge1 21.55(9) . .
Ge4 Ge5 Ge8 Ge1 -80.86(8) . .
Ge6 Ge5 Ge8 Ge1 -34.96(9) . .
Ge9 Ge5 Ge8 Ge4 102.41(7) . .
Ge6 Ge5 Ge8 Ge4 45.90(6) . .
Ge9 Ge5 Ge8 Ge2 -28.61(6) . .
Ge4 Ge5 Ge8 Ge2 -131.02(7) . .
Ge6 Ge5 Ge8 Ge2 -85.12(6) . .
Ge9 Ge2 Ge8 Si5 143.28(12) . .
Ge1 Ge2 Ge8 Si5 -117.43(13) . .
Ge3 Ge2 Ge8 Si5 -161.10(12) . .
Ge9 Ge2 Ge8 Ge1 -99.28(7) . .
Ge3 Ge2 Ge8 Ge1 -43.66(6) . .
Ge9 Ge2 Ge8 Ge4 -18.56(9) . .
Ge1 Ge2 Ge8 Ge4 80.72(8) . .
Ge3 Ge2 Ge8 Ge4 37.06(8) . .
Ge9 Ge2 Ge8 Ge5 28.93(6) . .
Ge1 Ge2 Ge8 Ge5 128.21(7) . .
Ge3 Ge2 Ge8 Ge5 84.55(6) . .
Ge8 Ge2 Ge9 Si9 -157.80(13) . .
Ge1 Ge2 Ge9 Si9 144.81(13) . .
Ge3 Ge2 Ge9 Si9 110.53(14) . .
Ge8 Ge2 Ge9 Ge3 91.67(7) . .
Ge1 Ge2 Ge9 Ge3 34.28(7) . .
Ge8 Ge2 Ge9 Ge6 28.86(9) . .
Ge1 Ge2 Ge9 Ge6 -28.52(9) . .
Ge3 Ge2 Ge9 Ge6 -62.80(7) . .
Ge8 Ge2 Ge9 Ge5 -29.15(6) . .
Ge1 Ge2 Ge9 Ge5 -86.54(7) . .
Ge3 Ge2 Ge9 Ge5 -120.82(7) . .
Ge7 Ge3 Ge9 Si9 154.84(12) . .
Ge1 Ge3 Ge9 Si9 -147.82(12) . .
Ge2 Ge3 Ge9 Si9 -113.58(13) . .
Ge7 Ge3 Ge9 Ge2 -91.58(7) . .
Ge1 Ge3 Ge9 Ge2 -34.24(7) . .
Ge7 Ge3 Ge9 Ge6 29.55(6) . .
Ge1 Ge3 Ge9 Ge6 86.88(7) . .
Ge2 Ge3 Ge9 Ge6 121.13(7) . .
Ge7 Ge3 Ge9 Ge5 -28.19(9) . .
Ge1 Ge3 Ge9 Ge5 29.14(9) . .
Ge2 Ge3 Ge9 Ge5 63.38(7) . .
Ge7 Ge6 Ge9 Si9 -142.13(15) . .
Ge4 Ge6 Ge9 Si9 158.21(14) . .
Ge5 Ge6 Ge9 Si9 125.31(16) . .
Ge7 Ge6 Ge9 Ge2 30.48(9) . .
Ge4 Ge6 Ge9 Ge2 -29.18(9) . .
Ge5 Ge6 Ge9 Ge2 -62.08(7) . .
Ge7 Ge6 Ge9 Ge3 -29.65(6) . .
Ge4 Ge6 Ge9 Ge3 -89.31(7) . .
Ge5 Ge6 Ge9 Ge3 -122.20(7) . .
Ge7 Ge6 Ge9 Ge5 92.55(7) . .
Ge4 Ge6 Ge9 Ge5 32.90(6) . .
Ge8 Ge5 Ge9 Si9 145.23(15) . .
Ge4 Ge5 Ge9 Si9 -155.09(14) . .
Ge6 Ge5 Ge9 Si9 -122.05(16) . .
Ge8 Ge5 Ge9 Ge2 29.23(6) . .
Ge4 Ge5 Ge9 Ge2 88.91(7) . .
Ge6 Ge5 Ge9 Ge2 121.95(7) . .
Ge8 Ge5 Ge9 Ge3 -31.19(9) . .
Ge4 Ge5 Ge9 Ge3 28.49(9) . .
Ge6 Ge5 Ge9 Ge3 61.52(7) . .
Ge8 Ge5 Ge9 Ge6 -92.72(7) . .
Ge4 Ge5 Ge9 Ge6 -33.04(6) . .
Ge1 Ge7 Si1 Si3 -135.70(17) . .
Ge4 Ge7 Si1 Si3 -7.5(2) . .
Ge6 Ge7 Si1 Si3 68.3(2) . .
Ge3 Ge7 Si1 Si3 150.48(17) . .
Ge1 Ge7 Si1 Si4 -20.1(2) . .
Ge4 Ge7 Si1 Si4 108.16(18) . .
Ge6 Ge7 Si1 Si4 -176.10(15) . .
Ge3 Ge7 Si1 Si4 -93.88(19) . .
Ge1 Ge7 Si1 Si2 103.77(19) . .
Ge4 Ge7 Si1 Si2 -128.00(17) . .
Ge6 Ge7 Si1 Si2 -52.3(2) . .
Ge3 Ge7 Si1 Si2 30.0(2) . .
Si3 Si1 Si2 C13 52.1(8) . .
Si4 Si1 Si2 C13 -72.6(8) . .
Ge7 Si1 Si2 C13 168.3(8) . .
Si3 Si1 Si2 C14 169.7(8) . .
Si4 Si1 Si2 C14 45.0(8) . .
Ge7 Si1 Si2 C14 -74.1(8) . .
Si3 Si1 Si2 C15 -68.9(7) . .
Si4 Si1 Si2 C15 166.3(6) . .
Ge7 Si1 Si2 C15 47.3(7) . .
Si4 Si1 Si3 C18 -175.9(9) . .
Si2 Si1 Si3 C18 56.8(9) . .
Ge7 Si1 Si3 C18 -62.4(9) . .
Si4 Si1 Si3 C17 64.7(7) . .
Si2 Si1 Si3 C17 -62.6(7) . .
Ge7 Si1 Si3 C17 178.2(7) . .
Si4 Si1 Si3 C16 -53.7(7) . .
Si2 Si1 Si3 C16 179.0(7) . .
Ge7 Si1 Si3 C16 59.7(7) . .
Si3 Si1 Si4 C20 -176.0(8) . .
Si2 Si1 Si4 C20 -49.9(8) . .
Ge7 Si1 Si4 C20 71.3(8) . .
Si3 Si1 Si4 C19 65.6(7) . .
Si2 Si1 Si4 C19 -168.3(7) . .
Ge7 Si1 Si4 C19 -47.1(7) . .
Si3 Si1 Si4 C21 -56.1(8) . .
Si2 Si1 Si4 C21 70.0(8) . .
Ge7 Si1 Si4 C21 -168.8(8) . .
Ge1 Ge8 Si5 Si6 -100.2(2) . .
Ge4 Ge8 Si5 Si6 134.09(18) . .
Ge5 Ge8 Si5 Si6 58.6(2) . .
Ge2 Ge8 Si5 Si6 -25.4(2) . .
Ge1 Ge8 Si5 Si8 139.18(17) . .
Ge4 Ge8 Si5 Si8 13.5(2) . .
Ge5 Ge8 Si5 Si8 -62.0(2) . .
Ge2 Ge8 Si5 Si8 -146.02(17) . .
Ge1 Ge8 Si5 Si7 24.8(2) . .
Ge4 Ge8 Si5 Si7 -100.85(19) . .
Ge5 Ge8 Si5 Si7 -176.34(15) . .
Ge2 Ge8 Si5 Si7 99.64(19) . .
Si8 Si5 Si6 C22 -64.5(7) . .
Si7 Si5 Si6 C22 57.2(7) . .
Ge8 Si5 Si6 C22 177.9(6) . .
Si8 Si5 Si6 C24 176.8(9) . .
Si7 Si5 Si6 C24 -61.5(9) . .
Ge8 Si5 Si6 C24 59.2(9) . .
Si8 Si5 Si6 C23 55.2(10) . .
Si7 Si5 Si6 C23 176.9(9) . .
Ge8 Si5 Si6 C23 -62.4(10) . .
Si6 Si5 Si7 C25 -81.8(7) . .
Si8 Si5 Si7 C25 42.1(7) . .
Ge8 Si5 Si7 C25 155.8(7) . .
Si6 Si5 Si7 C27 158.7(6) . .
Si8 Si5 Si7 C27 -77.4(7) . .
Ge8 Si5 Si7 C27 36.2(6) . .
Si6 Si5 Si7 C26 39.0(8) . .
Si8 Si5 Si7 C26 162.8(7) . .
Ge8 Si5 Si7 C26 -83.5(7) . .
Si6 Si5 Si8 C30 -69.1(8) . .
Si7 Si5 Si8 C30 165.0(7) . .
Ge8 Si5 Si8 C30 50.9(7) . .
Si6 Si5 Si8 C29 170.1(7) . .
Si7 Si5 Si8 C29 44.2(8) . .
Ge8 Si5 Si8 C29 -70.0(7) . .
Si6 Si5 Si8 C28 51.3(8) . .
Si7 Si5 Si8 C28 -74.6(8) . .
Ge8 Si5 Si8 C28 171.2(8) . .
Ge2 Ge9 Si9 Si10 113.3(2) . .
Ge3 Ge9 Si9 Si10 -165.58(18) . .
Ge6 Ge9 Si9 Si10 -74.5(2) . .
Ge5 Ge9 Si9 Si10 18.1(3) . .
Ge2 Ge9 Si9 Si11 -126.89(19) . .
Ge3 Ge9 Si9 Si11 -45.8(2) . .
Ge6 Ge9 Si9 Si11 45.2(3) . .
Ge5 Ge9 Si9 Si11 137.92(19) . .
Ge2 Ge9 Si9 Si12 -6.7(2) . .
Ge3 Ge9 Si9 Si12 74.3(2) . .
Ge6 Ge9 Si9 Si12 165.39(15) . .
Ge5 Ge9 Si9 Si12 -101.9(2) . .
Si11 Si9 Si10 C33 62.6(11) . .
Si12 Si9 Si10 C33 -63.1(11) . .
Ge9 Si9 Si10 C33 -179.7(11) . .
Si11 Si9 Si10 C31 -178.1(7) . .
Si12 Si9 Si10 C31 56.2(7) . .
Ge9 Si9 Si10 C31 -60.4(7) . .
Si11 Si9 Si10 C32 -59.5(9) . .
Si12 Si9 Si10 C32 174.8(8) . .
Ge9 Si9 Si10 C32 58.2(8) . .
Si10 Si9 Si11 C36 -59.6(10) . .
Si12 Si9 Si11 C36 66.6(10) . .
Ge9 Si9 Si11 C36 -176.1(10) . .
Si10 Si9 Si11 C35 -178.7(11) . .
Si12 Si9 Si11 C35 -52.4(11) . .
Ge9 Si9 Si11 C35 64.9(11) . .
Si10 Si9 Si11 C34 58.6(8) . .
Si12 Si9 Si11 C34 -175.2(8) . .
Ge9 Si9 Si11 C34 -57.8(8) . .
Si10 Si9 Si12 C37 -53.4(7) . .
Si11 Si9 Si12 C37 -179.1(7) . .
Ge9 Si9 Si12 C37 62.8(7) . .
Si10 Si9 Si12 C39 -174.6(7) . .
Si11 Si9 Si12 C39 59.6(8) . .
Ge9 Si9 Si12 C39 -58.5(8) . .
Si10 Si9 Si12 C38 66.6(8) . .
Si11 Si9 Si12 C38 -59.2(8) . .
Ge9 Si9 Si12 C38 -177.3(8) . .
C5 Sn1 C1 C2 167.1(12) . .
C9 Sn1 C1 C2 -79.2(13) . .
Ge1 Sn1 C1 C2 41.5(13) . .
Sn1 C1 C2 C3 -178.2(12) . .
C1 C2 C3 C4 179.8(15) . .
C1 Sn1 C5 C6 -53.3(12) . .
C9 Sn1 C5 C6 -167.4(11) . .
Ge1 Sn1 C5 C6 64.8(12) . .
Sn1 C5 C6 C7 -173.2(10) . .
C5 C6 C7 C8 -65.2(18) . .
C1 Sn1 C9 C10 -148.7(13) . .
C5 Sn1 C9 C10 -35.0(14) . .
Ge1 Sn1 C9 C10 95.4(13) . .
Sn1 C9 C10 C11 175.9(12) . .
C9 C10 C11 C12 154(2) . .
C44 Sn2 Ge10 Ge16 137.9(5) . .
C48 Sn2 Ge10 Ge16 30.1(5) . .
C40 Sn2 Ge10 Ge16 -109.6(5) . .
C44 Sn2 Ge10 Ge17 -100.0(5) . .
C48 Sn2 Ge10 Ge17 152.2(5) . .
C40 Sn2 Ge10 Ge17 12.4(5) . .
C44 Sn2 Ge10 Ge12 167.1(5) . .
C48 Sn2 Ge10 Ge12 59.3(5) . .
C40 Sn2 Ge10 Ge12 -80.5(5) . .
C44 Sn2 Ge10 Ge11 -127.8(5) . .
C48 Sn2 Ge10 Ge11 124.4(5) . .
C40 Sn2 Ge10 Ge11 -15.4(5) . .
Ge16 Ge10 Ge11 Ge18 8.29(9) . .
Ge17 Ge10 Ge11 Ge18 92.07(8) . .
Ge12 Ge10 Ge11 Ge18 -35.74(7) . .
Sn2 Ge10 Ge11 Ge18 -114.27(7) . .
Ge16 Ge10 Ge11 Ge17 -83.78(8) . .
Ge12 Ge10 Ge11 Ge17 -127.81(7) . .
Sn2 Ge10 Ge11 Ge17 153.66(7) . .
Ge16 Ge10 Ge11 Ge12 44.02(7) . .
Ge17 Ge10 Ge11 Ge12 127.81(7) . .
Sn2 Ge10 Ge11 Ge12 -78.53(6) . .
Ge16 Ge10 Ge12 Ge18 -90.28(8) . .
Ge17 Ge10 Ge12 Ge18 -6.86(9) . .
Ge11 Ge10 Ge12 Ge18 36.04(7) . .
Sn2 Ge10 Ge12 Ge18 118.23(7) . .
Ge17 Ge10 Ge12 Ge16 83.43(8) . .
Ge11 Ge10 Ge12 Ge16 126.33(7) . .
Sn2 Ge10 Ge12 Ge16 -151.48(7) . .
Ge16 Ge10 Ge12 Ge11 -126.33(7) . .
Ge17 Ge10 Ge12 Ge11 -42.90(7) . .
Sn2 Ge10 Ge12 Ge11 82.19(6) . .
Ge17 Ge11 Ge12 Ge18 -94.19(8) . .
Ge10 Ge11 Ge12 Ge18 -135.63(8) . .
Ge18 Ge11 Ge12 Ge16 93.24(8) . .
Ge17 Ge11 Ge12 Ge16 -0.95(8) . .
Ge10 Ge11 Ge12 Ge16 -42.39(6) . .
Ge18 Ge11 Ge12 Ge10 135.63(8) . .
Ge17 Ge11 Ge12 Ge10 41.43(6) . .
Ge17 Ge13 Ge14 Ge18 -89.24(7) . .
Ge16 Ge13 Ge14 Ge18 -9.16(8) . .
Ge15 Ge13 Ge14 Ge18 36.88(6) . .
Ge16 Ge13 Ge14 Ge17 80.08(7) . .
Ge15 Ge13 Ge14 Ge17 126.12(7) . .
Ge17 Ge13 Ge14 Ge15 -126.12(7) . .
Ge16 Ge13 Ge14 Ge15 -46.04(6) . .
Ge17 Ge13 Ge15 Ge18 8.00(8) . .
Ge16 Ge13 Ge15 Ge18 87.38(7) . .
Ge14 Ge13 Ge15 Ge18 -36.80(6) . .
Ge17 Ge13 Ge15 Ge16 -79.39(7) . .
Ge14 Ge13 Ge15 Ge16 -124.19(7) . .
Ge17 Ge13 Ge15 Ge14 44.80(6) . .
Ge16 Ge13 Ge15 Ge14 124.19(7) . .
Ge17 Ge14 Ge15 Ge18 91.78(8) . .
Ge13 Ge14 Ge15 Ge18 135.82(8) . .
Ge18 Ge14 Ge15 Ge16 -90.03(8) . .
Ge17 Ge14 Ge15 Ge16 1.75(8) . .
Ge13 Ge14 Ge15 Ge16 45.78(6) . .
Ge18 Ge14 Ge15 Ge13 -135.82(8) . .
Ge17 Ge14 Ge15 Ge13 -44.04(6) . .
Ge17 Ge10 Ge16 Si13 151.96(14) . .
Ge12 Ge10 Ge16 Si13 -104.33(15) . .
Ge11 Ge10 Ge16 Si13 -151.15(14) . .
Sn2 Ge10 Ge16 Si13 -70.80(17) . .
Ge17 Ge10 Ge16 Ge12 -103.71(7) . .
Ge11 Ge10 Ge16 Ge12 -46.82(7) . .
Sn2 Ge10 Ge16 Ge12 33.53(9) . .
Ge17 Ge10 Ge16 Ge15 -42.59(10) . .
Ge12 Ge10 Ge16 Ge15 61.12(8) . .
Ge11 Ge10 Ge16 Ge15 14.30(10) . .
Sn2 Ge10 Ge16 Ge15 94.65(10) . .
Ge17 Ge10 Ge16 Ge13 15.46(7) . .
Ge12 Ge10 Ge16 Ge13 119.16(7) . .
Ge11 Ge10 Ge16 Ge13 72.34(7) . .
Sn2 Ge10 Ge16 Ge13 152.69(8) . .
Ge18 Ge12 Ge16 Si13 -141.67(12) . .
Ge10 Ge12 Ge16 Si13 118.36(13) . .
Ge11 Ge12 Ge16 Si13 162.50(12) . .
Ge18 Ge12 Ge16 Ge10 99.97(8) . .
Ge11 Ge12 Ge16 Ge10 44.15(6) . .
Ge18 Ge12 Ge16 Ge15 -26.34(7) . .
Ge10 Ge12 Ge16 Ge15 -126.31(7) . .
Ge11 Ge12 Ge16 Ge15 -82.16(7) . .
Ge18 Ge12 Ge16 Ge13 23.93(10) . .
Ge10 Ge12 Ge16 Ge13 -76.04(8) . .
Ge11 Ge12 Ge16 Ge13 -31.89(9) . .
Ge18 Ge15 Ge16 Si13 136.82(13) . .
Ge13 Ge15 Ge16 Si13 -120.25(13) . .
Ge14 Ge15 Ge16 Si13 -166.18(12) . .
Ge18 Ge15 Ge16 Ge10 -29.56(10) . .
Ge13 Ge15 Ge16 Ge10 73.37(8) . .
Ge14 Ge15 Ge16 Ge10 27.44(10) . .
Ge18 Ge15 Ge16 Ge12 25.67(7) . .
Ge13 Ge15 Ge16 Ge12 128.60(7) . .
Ge14 Ge15 Ge16 Ge12 82.67(7) . .
Ge18 Ge15 Ge16 Ge13 -102.93(7) . .
Ge14 Ge15 Ge16 Ge13 -45.93(6) . .
Ge17 Ge13 Ge16 Si13 -148.98(14) . .
Ge15 Ge13 Ge16 Si13 105.42(15) . .
Ge14 Ge13 Ge16 Si13 153.67(14) . .
Ge17 Ge13 Ge16 Ge10 -15.02(7) . .
Ge15 Ge13 Ge16 Ge10 -120.62(7) . .
Ge14 Ge13 Ge16 Ge10 -72.37(7) . .
Ge17 Ge13 Ge16 Ge12 47.66(9) . .
Ge15 Ge13 Ge16 Ge12 -57.95(8) . .
Ge14 Ge13 Ge16 Ge12 -9.69(10) . .
Ge17 Ge13 Ge16 Ge15 105.61(7) . .
Ge14 Ge13 Ge16 Ge15 48.25(6) . .
Ge16 Ge10 Ge17 Si17 -149.12(14) . .
Ge12 Ge10 Ge17 Si17 153.73(14) . .
Ge11 Ge10 Ge17 Si17 107.93(15) . .
Sn2 Ge10 Ge17 Si17 75.48(17) . .
Ge16 Ge10 Ge17 Ge11 102.95(8) . .
Ge12 Ge10 Ge17 Ge11 45.80(7) . .
Sn2 Ge10 Ge17 Ge11 -32.45(9) . .
Ge16 Ge10 Ge17 Ge13 -15.55(7) . .
Ge12 Ge10 Ge17 Ge13 -72.70(8) . .
Ge11 Ge10 Ge17 Ge13 -118.50(7) . .
Sn2 Ge10 Ge17 Ge13 -150.95(9) . .
Ge16 Ge10 Ge17 Ge14 43.82(10) . .
Ge12 Ge10 Ge17 Ge14 -13.33(10) . .
Ge11 Ge10 Ge17 Ge14 -59.13(8) . .
Sn2 Ge10 Ge17 Ge14 -91.58(10) . .
Ge18 Ge11 Ge17 Si17 147.08(13) . .
Ge10 Ge11 Ge17 Si17 -114.50(13) . .
Ge12 Ge11 Ge17 Si17 -157.39(12) . .
Ge18 Ge11 Ge17 Ge10 -98.43(7) . .
Ge12 Ge11 Ge17 Ge10 -42.89(6) . .
Ge18 Ge11 Ge17 Ge13 -21.65(10) . .
Ge10 Ge11 Ge17 Ge13 76.78(8) . .
Ge12 Ge11 Ge17 Ge13 33.89(9) . .
Ge18 Ge11 Ge17 Ge14 28.20(7) . .
Ge10 Ge11 Ge17 Ge14 126.63(7) . .
Ge12 Ge11 Ge17 Ge14 83.74(7) . .
Ge16 Ge13 Ge17 Si17 144.28(14) . .
Ge15 Ge13 Ge17 Si17 -158.43(14) . .
Ge14 Ge13 Ge17 Si17 -111.43(15) . .
Ge16 Ge13 Ge17 Ge10 14.99(7) . .
Ge15 Ge13 Ge17 Ge10 72.27(8) . .
Ge14 Ge13 Ge17 Ge10 119.28(8) . .
Ge16 Ge13 Ge17 Ge11 -48.33(9) . .
Ge15 Ge13 Ge17 Ge11 8.95(10) . .
Ge14 Ge13 Ge17 Ge11 55.96(8) . .
Ge16 Ge13 Ge17 Ge14 -104.29(7) . .
Ge15 Ge13 Ge17 Ge14 -47.00(6) . .
Ge18 Ge14 Ge17 Si17 -140.09(14) . .
Ge13 Ge14 Ge17 Si17 118.32(15) . .
Ge15 Ge14 Ge17 Si17 162.43(14) . .
Ge18 Ge14 Ge17 Ge10 26.84(10) . .
Ge13 Ge14 Ge17 Ge10 -74.76(8) . .
Ge15 Ge14 Ge17 Ge10 -30.65(10) . .
Ge18 Ge14 Ge17 Ge11 -27.73(7) . .
Ge13 Ge14 Ge17 Ge11 -129.32(7) . .
Ge15 Ge14 Ge17 Ge11 -85.21(7) . .
Ge18 Ge14 Ge17 Ge13 101.59(7) . .
Ge15 Ge14 Ge17 Ge13 44.11(6) . .
Ge16 Ge12 Ge18 Si21 156.02(14) . .
Ge10 Ge12 Ge18 Si21 -147.31(14) . .
Ge11 Ge12 Ge18 Si21 -109.51(15) . .
Ge16 Ge12 Ge18 Ge11 -94.47(7) . .
Ge10 Ge12 Ge18 Ge11 -37.80(7) . .
Ge16 Ge12 Ge18 Ge14 -30.73(10) . .
Ge10 Ge12 Ge18 Ge14 25.94(10) . .
Ge11 Ge12 Ge18 Ge14 63.74(8) . .
Ge16 Ge12 Ge18 Ge15 26.57(7) . .
Ge10 Ge12 Ge18 Ge15 83.24(7) . .
Ge11 Ge12 Ge18 Ge15 121.04(7) . .
Ge17 Ge11 Ge18 Si21 -151.89(13) . .
Ge10 Ge11 Ge18 Si21 151.29(13) . .
Ge12 Ge11 Ge18 Si21 113.81(14) . .
Ge17 Ge11 Ge18 Ge12 94.30(7) . .
Ge10 Ge11 Ge18 Ge12 37.48(7) . .
Ge17 Ge11 Ge18 Ge14 -28.54(7) . .
Ge10 Ge11 Ge18 Ge14 -85.36(7) . .
Ge12 Ge11 Ge18 Ge14 -122.84(7) . .
Ge17 Ge11 Ge18 Ge15 27.39(10) . .
Ge10 Ge11 Ge18 Ge15 -29.43(10) . .
Ge12 Ge11 Ge18 Ge15 -66.91(8) . .
Ge17 Ge14 Ge18 Si21 140.73(15) . .
Ge13 Ge14 Ge18 Si21 -160.45(15) . .
Ge15 Ge14 Ge18 Si21 -122.89(16) . .
Ge17 Ge14 Ge18 Ge12 -32.04(9) . .
Ge13 Ge14 Ge18 Ge12 26.78(10) . .
Ge15 Ge14 Ge18 Ge12 64.34(8) . .
Ge17 Ge14 Ge18 Ge11 27.90(7) . .
Ge13 Ge14 Ge18 Ge11 86.72(7) . .
Ge15 Ge14 Ge18 Ge11 124.27(7) . .
Ge17 Ge14 Ge18 Ge15 -96.38(7) . .
Ge13 Ge14 Ge18 Ge15 -37.55(6) . .
Ge16 Ge15 Ge18 Si21 -145.23(15) . .
Ge13 Ge15 Ge18 Si21 155.60(15) . .
Ge14 Ge15 Ge18 Si21 117.60(16) . .
Ge16 Ge15 Ge18 Ge12 -26.01(7) . .
Ge13 Ge15 Ge18 Ge12 -85.19(7) . .
Ge14 Ge15 Ge18 Ge12 -123.19(7) . .
Ge16 Ge15 Ge18 Ge11 35.61(9) . .
Ge13 Ge15 Ge18 Ge11 -23.56(10) . .
Ge14 Ge15 Ge18 Ge11 -61.56(8) . .
Ge16 Ge15 Ge18 Ge14 97.17(7) . .
Ge13 Ge15 Ge18 Ge14 38.00(7) . .
Ge10 Ge16 Si13 Si15 -17.2(2) . .
Ge12 Ge16 Si13 Si15 -94.14(19) . .
Ge15 Ge16 Si13 Si15 177.62(15) . .
Ge13 Ge16 Si13 Si15 102.30(19) . .
Ge10 Ge16 Si13 Si14 -133.43(16) . .
Ge12 Ge16 Si13 Si14 149.62(16) . .
Ge15 Ge16 Si13 Si14 61.4(2) . .
Ge13 Ge16 Si13 Si14 -13.9(2) . .
Ge10 Ge16 Si13 Si16 105.76(19) . .
Ge12 Ge16 Si13 Si16 28.8(2) . .
Ge15 Ge16 Si13 Si16 -59.4(2) . .
Ge13 Ge16 Si13 Si16 -134.75(17) . .
Si15 Si13 Si14 C56 66.8(8) . .
Si16 Si13 Si14 C56 -59.1(8) . .
Ge16 Si13 Si14 C56 -177.1(8) . .
Si15 Si13 Si14 C55 -50.3(6) . .
Si16 Si13 Si14 C55 -176.2(6) . .
Ge16 Si13 Si14 C55 65.9(6) . .
Si15 Si13 Si14 C57 -170.1(7) . .
Si16 Si13 Si14 C57 64.0(8) . .
Ge16 Si13 Si14 C57 -54.0(8) . .
Si14 Si13 Si15 C53 -168.2(7) . .
Si16 Si13 Si15 C53 -42.1(7) . .
Ge16 Si13 Si15 C53 78.5(7) . .
Si14 Si13 Si15 C52 73.4(6) . .
Si16 Si13 Si15 C52 -160.5(6) . .
Ge16 Si13 Si15 C52 -39.8(6) . .
Si14 Si13 Si15 C54 -47.6(7) . .
Si16 Si13 Si15 C54 78.5(7) . .
Ge16 Si13 Si15 C54 -160.8(7) . .
Si15 Si13 Si16 C60 -59.1(6) . .
Si14 Si13 Si16 C60 64.8(6) . .
Ge16 Si13 Si16 C60 -179.8(6) . .
Si15 Si13 Si16 C58 57.2(7) . .
Si14 Si13 Si16 C58 -178.9(6) . .
Ge16 Si13 Si16 C58 -63.5(7) . .
Si15 Si13 Si16 C59 178.7(6) . .
Si14 Si13 Si16 C59 -57.3(7) . .
Ge16 Si13 Si16 C59 58.0(7) . .
Ge10 Ge17 Si17 Si20 -68.6(2) . .
Ge11 Ge17 Si17 Si20 8.9(2) . .
Ge13 Ge17 Si17 Si20 176.21(16) . .
Ge14 Ge17 Si17 Si20 97.6(2) . .
Ge10 Ge17 Si17 Si18 53.7(2) . .
Ge11 Ge17 Si17 Si18 131.25(17) . .
Ge13 Ge17 Si17 Si18 -61.5(2) . .
Ge14 Ge17 Si17 Si18 -140.09(16) . .
Ge10 Ge17 Si17 Si19 172.28(17) . .
Ge11 Ge17 Si17 Si19 -110.22(19) . .
Ge13 Ge17 Si17 Si19 57.1(2) . .
Ge14 Ge17 Si17 Si19 -21.6(2) . .
Si20 Si17 Si18 C63 -54.9(8) . .
Si19 Si17 Si18 C63 68.0(8) . .
Ge17 Si17 Si18 C63 -177.1(7) . .
Si20 Si17 Si18 C61 65.8(8) . .
Si19 Si17 Si18 C61 -171.3(7) . .
Ge17 Si17 Si18 C61 -56.5(8) . .
Si20 Si17 Si18 C62 -175.7(7) . .
Si19 Si17 Si18 C62 -52.8(7) . .
Ge17 Si17 Si18 C62 62.0(7) . .
Si20 Si17 Si19 C65 78.1(8) . .
Si18 Si17 Si19 C65 -46.9(8) . .
Ge17 Si17 Si19 C65 -160.3(8) . .
Si20 Si17 Si19 C64 -42.6(8) . .
Si18 Si17 Si19 C64 -167.6(7) . .
Ge17 Si17 Si19 C64 79.0(7) . .
Si20 Si17 Si19 C66 -163.3(7) . .
Si18 Si17 Si19 C66 71.7(7) . .
Ge17 Si17 Si19 C66 -41.6(7) . .
Si18 Si17 Si20 C69 77.9(8) . .
Si19 Si17 Si20 C69 -46.7(8) . .
Ge17 Si17 Si20 C69 -164.6(8) . .
Si18 Si17 Si20 C68 -41.6(7) . .
Si19 Si17 Si20 C68 -166.2(7) . .
Ge17 Si17 Si20 C68 75.8(7) . .
Si18 Si17 Si20 C67 -162.7(6) . .
Si19 Si17 Si20 C67 72.7(7) . .
Ge17 Si17 Si20 C67 -45.3(7) . .
Ge12 Ge18 Si21 Si23 -120.74(18) . .
Ge11 Ge18 Si21 Si23 158.70(16) . .
Ge14 Ge18 Si21 Si23 66.8(2) . .
Ge15 Ge18 Si21 Si23 -20.4(3) . .
Ge12 Ge18 Si21 Si24 -0.9(2) . .
Ge11 Ge18 Si21 Si24 -81.4(2) . .
Ge14 Ge18 Si21 Si24 -173.31(15) . .
Ge15 Ge18 Si21 Si24 99.4(2) . .
Ge12 Ge18 Si21 Si22 119.74(18) . .
Ge11 Ge18 Si21 Si22 39.2(2) . .
Ge14 Ge18 Si21 Si22 -52.7(2) . .
Ge15 Ge18 Si21 Si22 -139.97(17) . .
Si23 Si21 Si22 C72 64.3(7) . .
Si24 Si21 Si22 C72 -62.1(7) . .
Ge18 Si21 Si22 C72 -179.5(6) . .
Si23 Si21 Si22 C71 -179.4(8) . .
Si24 Si21 Si22 C71 54.3(8) . .
Ge18 Si21 Si22 C71 -63.2(8) . .
Si23 Si21 Si22 C70 -58.2(9) . .
Si24 Si21 Si22 C70 175.4(9) . .
Ge18 Si21 Si22 C70 58.0(9) . .
Si24 Si21 Si23 C74 -45.5(8) . .
Si22 Si21 Si23 C74 -172.5(8) . .
Ge18 Si21 Si23 C74 72.1(8) . .
Si24 Si21 Si23 C75 -163.7(8) . .
Si22 Si21 Si23 C75 69.3(8) . .
Ge18 Si21 Si23 C75 -46.1(8) . .
Si24 Si21 Si23 C73 73.9(7) . .
Si22 Si21 Si23 C73 -53.1(7) . .
Ge18 Si21 Si23 C73 -168.5(7) . .
Si23 Si21 Si24 C76 62.8(8) . .
Si22 Si21 Si24 C76 -170.4(7) . .
Ge18 Si21 Si24 C76 -54.3(8) . .
Si23 Si21 Si24 C77 -177.4(7) . .
Si22 Si21 Si24 C77 -50.7(7) . .
Ge18 Si21 Si24 C77 65.5(7) . .
Si23 Si21 Si24 C78 -58.6(7) . .
Si22 Si21 Si24 C78 68.1(7) . .
Ge18 Si21 Si24 C78 -175.8(6) . .
C44 Sn2 C40 C41 39.2(14) . .
C48 Sn2 C40 C41 150.9(12) . .
Ge10 Sn2 C40 C41 -67.4(14) . .
Sn2 C40 C41 C42 176.7(12) . .
C40 C41 C42 C43 67(2) . .
C48 Sn2 C44 C45 60.5(14) . .
C40 Sn2 C44 C45 175.2(12) . .
Ge10 Sn2 C44 C45 -56.1(13) . .
Sn2 C44 C45 C46 -178.0(13) . .
C44 C45 C46 C47 -170.3(17) . .
C44 Sn2 C48 C49 150.2(12) . .
C40 Sn2 C48 C49 37.6(13) . .
Ge10 Sn2 C48 C49 -108.8(11) . .
Sn2 C48 C49 C50 -172.8(11) . .
C48 C49 C50 C51 -176.0(15) . .
C79 Sn3 Ge19 Ge20 -102.3(7) 3_675 2_765
C79 Sn3 Ge19 Ge20 47.0(5) 2_765 2_765
C79 Sn3 Ge19 Ge20 150.9(5) . 2_765
Ge19 Sn3 Ge19 Ge20 -19.94(7) 2_765 2_765
Ge19 Sn3 Ge19 Ge20 -88.44(6) 3_675 2_765
C79 Sn3 Ge19 Ge20 5.9(7) 3_675 .
C79 Sn3 Ge19 Ge20 155.2(5) 2_765 .
C79 Sn3 Ge19 Ge20 -100.9(5) . .
Ge19 Sn3 Ge19 Ge20 88.28(6) 2_765 .
Ge19 Sn3 Ge19 Ge20 19.78(7) 3_675 .
C79 Sn3 Ge19 Ge19 -82.4(7) 3_675 2_765
C79 Sn3 Ge19 Ge19 66.9(5) 2_765 2_765
C79 Sn3 Ge19 Ge19 170.9(5) . 2_765
Ge19 Sn3 Ge19 Ge19 -68.50(2) 3_675 2_765
C79 Sn3 Ge19 Ge19 -13.9(7) 3_675 3_675
C79 Sn3 Ge19 Ge19 135.4(5) 2_765 3_675
C79 Sn3 Ge19 Ge19 -120.7(5) . 3_675
Ge19 Sn3 Ge19 Ge19 68.50(2) 2_765 3_675
Ge20 Ge19 Ge20 Si25 -150.15(17) 2_765 .
Ge19 Ge19 Ge20 Si25 154.17(16) 2_765 .
Ge19 Ge19 Ge20 Si25 111.52(17) 3_675 .
Sn3 Ge19 Ge20 Si25 89.98(17) . .
Ge20 Ge19 Ge20 Ge19 98.33(8) 2_765 3_675
Ge19 Ge19 Ge20 Ge19 42.65(4) 2_765 3_675
Sn3 Ge19 Ge20 Ge19 -21.55(7) . 3_675
Ge20 Ge19 Ge20 Ge21 29.51(10) 2_765 3_675
Ge19 Ge19 Ge20 Ge21 -26.17(9) 2_765 3_675
Ge19 Ge19 Ge20 Ge21 -68.82(8) 3_675 3_675
Sn3 Ge19 Ge20 Ge21 -90.36(9) . 3_675
Ge20 Ge19 Ge20 Ge21 -24.58(7) 2_765 .
Ge19 Ge19 Ge20 Ge21 -80.26(6) 2_765 .
Ge19 Ge19 Ge20 Ge21 -122.91(7) 3_675 .
Sn3 Ge19 Ge20 Ge21 -144.45(7) . .
Si25 Ge20 Ge21 Ge20 146.42(18) . 2_765
Ge19 Ge20 Ge21 Ge20 -38.17(9) 3_675 2_765
Ge19 Ge20 Ge21 Ge20 23.72(7) . 2_765
Ge21 Ge20 Ge21 Ge20 -102.06(6) 3_675 2_765
Si25 Ge20 Ge21 Ge21 -155.48(16) . 2_765
Ge19 Ge20 Ge21 Ge21 19.92(10) 3_675 2_765
Ge19 Ge20 Ge21 Ge21 81.82(7) . 2_765
Ge21 Ge20 Ge21 Ge21 -43.97(3) 3_675 2_765
Si25 Ge20 Ge21 Ge21 -111.52(17) . 3_675
Ge19 Ge20 Ge21 Ge21 63.89(9) 3_675 3_675
Ge19 Ge20 Ge21 Ge21 125.78(8) . 3_675
Ge19 Ge20 Si25 Si26 74.6(3) 3_675 .
Ge19 Ge20 Si25 Si26 -8.0(3) . .
Ge21 Ge20 Si25 Si26 172.4(2) 3_675 .
Ge21 Ge20 Si25 Si26 -110.1(3) . .
Ge19 Ge20 Si25 Si28 -46.4(3) 3_675 .
Ge19 Ge20 Si25 Si28 -128.9(3) . .
Ge21 Ge20 Si25 Si28 51.4(3) 3_675 .
Ge21 Ge20 Si25 Si28 128.9(3) . .
Ge19 Ge20 Si25 Si27 -168.1(2) 3_675 .
Ge19 Ge20 Si25 Si27 109.4(2) . .
Ge21 Ge20 Si25 Si27 -70.3(3) 3_675 .
Ge21 Ge20 Si25 Si27 7.2(3) . .
Si28 Si25 Si26 C84 -78.9(12) . .
Si27 Si25 Si26 C84 47.8(12) . .
Ge20 Si25 Si26 C84 160.6(11) . .
Si28 Si25 Si26 C83 162.4(7) . .
Si27 Si25 Si26 C83 -71.0(7) . .
Ge20 Si25 Si26 C83 41.9(7) . .
Si28 Si25 Si26 C85 41.8(9) . .
Si27 Si25 Si26 C85 168.4(8) . .
Ge20 Si25 Si26 C85 -78.7(8) . .
Si26 Si25 Si27 C88 -64.6(10) . .
Si28 Si25 Si27 C88 59.5(10) . .
Ge20 Si25 Si27 C88 177.6(9) . .
Si26 Si25 Si27 C87 176.4(8) . .
Si28 Si25 Si27 C87 -59.6(9) . .
Ge20 Si25 Si27 C87 58.5(8) . .
Si26 Si25 Si27 C86 56.4(9) . .
Si28 Si25 Si27 C86 -179.5(8) . .
Ge20 Si25 Si27 C86 -61.4(8) . .
Si26 Si25 Si28 C90 46.9(13) . .
Si27 Si25 Si28 C90 -77.2(12) . .
Ge20 Si25 Si28 C90 168.4(12) . .
Si26 Si25 Si28 C89 -68.3(12) . .
Si27 Si25 Si28 C89 167.6(12) . .
Ge20 Si25 Si28 C89 53.1(12) . .
Si26 Si25 Si28 C91 165.8(10) . .
Si27 Si25 Si28 C91 41.7(11) . .
Ge20 Si25 Si28 C91 -72.8(11) . .
C79 Sn3 C79 C80 155.2(9) 3_675 .
C79 Sn3 C79 C80 45.1(17) 2_765 .
Ge19 Sn3 C79 C80 -65.6(12) . .
Ge19 Sn3 C79 C80 -54.3(15) 2_765 .
Ge19 Sn3 C79 C80 -114.5(12) 3_675 .
Sn3 C79 C80 C81 -174.5(13) . .
C79 C80 C81 C82 -176.6(17) . .
